data_1572059
loop_
_publ_author_name
'Cheng, Jun'
'Yang, Liuqing'
'Wang, Ruiyao'
'Wisner, James A.'
'Ding, Zhifeng'
'Wang, Hong-Bo'

_publ_section_title
;
 Intensified electrochemiluminescence and photoluminescence <i>via</i>
 supramolecular anion recognition interactions.
;
_journal_issue 31
_journal_name_full 'Chemical science'
_journal_page_first 12291
_journal_page_last 12300
_journal_paper_doi 10.1039/d4sc03338h
_journal_volume 15
_journal_year 2024
_chemical_formula_sum 'C28.75 H27.5 Cl1.5 N4 O2'
_chemical_formula_weight 514.22
_space_group_crystal_system monoclinic
_space_group_IT_number 9
_space_group_name_Hall 'C -2yc'
_space_group_name_H-M_alt 'C 1 c 1'
_atom_sites_solution_hydrogens geom
_audit_creation_method SHELXL-2016/6
_audit_update_record
;
2024-05-22 deposited with the CCDC.	2024-07-03 downloaded from the CCDC.
;
_cell_angle_alpha 90
_cell_angle_beta 96.9050(10)
_cell_angle_gamma 90
_cell_formula_units_Z 16
_cell_length_a 20.4511(4)
_cell_length_b 20.4148(4)
_cell_length_c 25.8502(6)
_cell_measurement_reflns_used 9721
_cell_measurement_temperature 295(2)
_cell_measurement_theta_max 74.57
_cell_measurement_theta_min 3.07
_cell_volume 10714.3(4)
_computing_cell_refinement 'Bruker SAINT'
_computing_data_collection 'Bruker APEX3'
_computing_data_reduction 'Bruker SAINT'
_computing_molecular_graphics 'Bruker SHELXTL'
_computing_publication_material 'Bruker SHELXTL'
_computing_structure_refinement 'SHELXL-2016/6 (Sheldrick, 2016)'
_computing_structure_solution 'SHELXT 2014/5 (Sheldrick, 2014)'
_diffrn_ambient_temperature 295(2)
_diffrn_measured_fraction_theta_full 0.999
_diffrn_measured_fraction_theta_max 0.996
_diffrn_measurement_device_type 'Bruker PHOTON II CCD'
_diffrn_measurement_method '\f and \w scans'
_diffrn_radiation_type CuK\a
_diffrn_radiation_wavelength 1.54178
_diffrn_reflns_av_R_equivalents 0.0600
_diffrn_reflns_av_unetI/netI 0.0436
_diffrn_reflns_Laue_measured_fraction_full 0.999
_diffrn_reflns_Laue_measured_fraction_max 0.996
_diffrn_reflns_limit_h_max 25
_diffrn_reflns_limit_h_min -25
_diffrn_reflns_limit_k_max 25
_diffrn_reflns_limit_k_min -25
_diffrn_reflns_limit_l_max 32
_diffrn_reflns_limit_l_min -32
_diffrn_reflns_number 124927
_diffrn_reflns_point_group_measured_fraction_full 0.999
_diffrn_reflns_point_group_measured_fraction_max 0.996
_diffrn_reflns_theta_full 67.679
_diffrn_reflns_theta_max 74.884
_diffrn_reflns_theta_min 3.390
_exptl_absorpt_coefficient_mu 1.981
_exptl_absorpt_correction_T_max 0.7538
_exptl_absorpt_correction_T_min 0.5563
_exptl_absorpt_correction_type 'Empirical (Bruker SADABS)'
_exptl_crystal_colour orange
_exptl_crystal_density_diffrn 1.275
_exptl_crystal_description block
_exptl_crystal_F_000 4312
_exptl_crystal_size_max 0.150
_exptl_crystal_size_mid 0.150
_exptl_crystal_size_min 0.100
_refine_diff_density_max 0.370
_refine_diff_density_min -0.482
_refine_diff_density_rms 0.051
_refine_ls_abs_structure_details
; 
 Refined as an inversion twin. 
;
_refine_ls_abs_structure_Flack 0.22(3)
_refine_ls_extinction_coef 0.00015(3)
_refine_ls_extinction_expression Fc^*^=kFc[1+0.001xFc^2^\l^3^/sin(2\q)]^-1/4^
_refine_ls_extinction_method 'SHELXL-2016/6 (Sheldrick 2016)'
_refine_ls_goodness_of_fit_ref 1.021
_refine_ls_hydrogen_treatment constr
_refine_ls_matrix_type full
_refine_ls_number_parameters 1304
_refine_ls_number_reflns 21774
_refine_ls_number_restraints 20
_refine_ls_restrained_S_all 1.023
_refine_ls_R_factor_all 0.0718
_refine_ls_R_factor_gt 0.0585
_refine_ls_shift/su_max 0.000
_refine_ls_shift/su_mean 0.000
_refine_ls_structure_factor_coef Fsqd
_refine_ls_weighting_details 'w=1/[\s^2^(Fo^2^)+(0.0951P)^2^+8.0058P] where P=(Fo^2^+2Fc^2^)/3'
_refine_ls_weighting_scheme calc
_refine_ls_wR_factor_gt 0.1557
_refine_ls_wR_factor_ref 0.1731
_reflns_Friedel_coverage 0.999
_reflns_Friedel_fraction_full 0.999
_reflns_Friedel_fraction_max 0.996
_reflns_number_gt 18081
_reflns_number_total 21774
_reflns_threshold_expression 'I > 2\s(I)'
_cod_data_source_file d4sc03338h2.cif
_cod_data_source_block rw2132
_cod_depositor_comments 'Adding full bibliography for 1572059.cif.'
_cod_original_sg_symbol_H-M 'C c'
_cod_original_formula_sum 'C28.75 H27.50 Cl1.50 N4 O2'
_cod_database_code 1572059
_shelx_shelxl_version_number 2016/6
_shelx_space_group_comment
; 
The symmetry employed for this shelxl refinement is uniquely defined 
by the following loop, which should always be used as a source of 
symmetry information in preference to the above space-group names. 
They are only intended as comments. 
;
_shelx_estimated_absorpt_t_min 0.755
_shelx_estimated_absorpt_t_max 0.827

loop_
_space_group_symop_operation_xyz
'x, y, z'
'x, -y, z+1/2'
'x+1/2, y+1/2, z'
'x+1/2, -y+1/2, z+1/2'

loop_
_atom_site_label
_atom_site_type_symbol
_atom_site_fract_x
_atom_site_fract_y
_atom_site_fract_z
_atom_site_U_iso_or_equiv
_atom_site_adp_type
_atom_site_occupancy
_atom_site_site_symmetry_order
_atom_site_calc_flag
_atom_site_refinement_flags_posn
_atom_site_refinement_flags_adp
_atom_site_refinement_flags_occupancy
_atom_site_disorder_assembly
_atom_site_disorder_group
O1 O 0.53201(13) 0.85713(16) 0.03895(13) 0.0490(7) Uani 1 1 d . . . . .
O2 O 0.34977(16) 0.91420(17) -0.07428(14) 0.0573(8) Uani 1 1 d . . . . .
O3 O 0.28308(15) 0.39256(14) 0.53658(13) 0.0463(7) Uani 1 1 d . . . . .
O4 O 0.32356(17) 0.56210(16) 0.42781(14) 0.0565(8) Uani 1 1 d . . . . .
O5 O 0.71016(15) 0.45429(14) 0.45579(13) 0.0481(7) Uani 1 1 d . . . . .
O6 O 0.66584(17) 0.28939(17) 0.56807(14) 0.0554(8) Uani 1 1 d . . . . .
O7 O 0.64503(17) 0.76208(17) 0.56742(14) 0.0555(8) Uani 1 1 d . . . . .
O8 O 0.45940(14) 0.70241(15) 0.45878(12) 0.0467(7) Uani 1 1 d . . . . .
N1 N 0.44742(17) 0.89923(18) -0.01990(15) 0.0453(8) Uani 1 1 d . . . . .
N2 N 0.35145(15) 0.72468(16) 0.01706(14) 0.0393(7) Uani 1 1 d . . . . .
H2A H 0.331298 0.689816 0.025059 0.047 Uiso 1 1 calc R U . . .
N3 N 0.51415(16) 0.72245(18) 0.09798(15) 0.0447(8) Uani 1 1 d . . . . .
H3A H 0.535702 0.754613 0.086797 0.054 Uiso 1 1 calc R U . . .
N4 N 0.24329(17) 0.81407(17) -0.08529(14) 0.0434(8) Uani 1 1 d . . . . .
H4A H 0.266978 0.847207 -0.091742 0.052 Uiso 1 1 calc R U . . .
N5 N 0.31638(17) 0.47033(17) 0.47965(15) 0.0445(8) Uani 1 1 d . . . . .
N6 N 0.14901(16) 0.57059(16) 0.52063(14) 0.0407(7) Uani 1 1 d . . . . .
H6A H 0.115670 0.591678 0.529446 0.049 Uiso 1 1 calc R U . . .
N7 N 0.16285(19) 0.41733(18) 0.59899(15) 0.0470(8) Uani 1 1 d . . . . .
H7A H 0.192537 0.394585 0.586311 0.056 Uiso 1 1 calc R U . . .
N8 N 0.2178(2) 0.66628(19) 0.41820(17) 0.0553(9) Uani 1 1 d . . . . .
H8B H 0.249851 0.642205 0.410738 0.066 Uiso 1 1 calc R U . . .
N9 N 0.67534(17) 0.37961(17) 0.51467(15) 0.0443(8) Uani 1 1 d . . . . .
N10 N 0.84209(16) 0.27411(16) 0.47765(14) 0.0392(7) Uani 1 1 d . . . . .
H10M H 0.875349 0.252174 0.469650 0.047 Uiso 1 1 calc R U . . .
N11 N 0.83374(19) 0.42565(17) 0.39695(15) 0.0480(8) Uani 1 1 d . . . . .
H11I H 0.804018 0.449459 0.408566 0.058 Uiso 1 1 calc R U . . .
N12 N 0.76634(17) 0.18269(17) 0.57951(15) 0.0436(8) Uani 1 1 d . . . . .
H12B H 0.734093 0.207547 0.585377 0.052 Uiso 1 1 calc R U . . .
N13 N 0.54547(17) 0.74623(17) 0.51517(15) 0.0438(8) Uani 1 1 d . . . . .
N14 N 0.64328(15) 0.57452(16) 0.47353(13) 0.0379(7) Uani 1 1 d . . . . .
H14A H 0.663770 0.540461 0.464324 0.045 Uiso 1 1 calc R U . . .
N15 N 0.75254(17) 0.66260(18) 0.57543(15) 0.0448(8) Uani 1 1 d . . . . .
H15A H 0.729388 0.696423 0.581135 0.054 Uiso 1 1 calc R U . . .
N16 N 0.47819(17) 0.56961(19) 0.39645(15) 0.0466(8) Uani 1 1 d . . . . .
H16B H 0.455234 0.598246 0.410713 0.056 Uiso 1 1 calc R U . . .
C1 C 0.47645(19) 0.8526(2) 0.01478(17) 0.0413(9) Uani 1 1 d . . . . .
C2 C 0.42764(18) 0.80075(19) 0.01488(17) 0.0399(8) Uani 1 1 d . . . . .
C3 C 0.41414(18) 0.74233(19) 0.03892(16) 0.0371(8) Uani 1 1 d . . . . .
C4 C 0.3844(2) 0.8810(2) -0.04301(17) 0.0438(9) Uani 1 1 d . . . . .
C5 C 0.37282(18) 0.8176(2) -0.02054(17) 0.0400(8) Uani 1 1 d . . . . .
C6 C 0.32562(18) 0.76994(19) -0.01900(16) 0.0381(8) Uani 1 1 d . . . . .
C7 C 0.45108(19) 0.7047(2) 0.07892(17) 0.0396(8) Uani 1 1 d . . . . .
C8 C 0.4331(2) 0.6508(2) 0.1060(2) 0.0487(10) Uani 1 1 d . . . . .
H8A H 0.393072 0.628846 0.100535 0.058 Uiso 1 1 calc R U . . .
C9 C 0.4871(2) 0.6350(2) 0.14376(18) 0.0463(9) Uani 1 1 d . . . . .
C10 C 0.4989(3) 0.5866(2) 0.1827(2) 0.0595(12) Uani 1 1 d . . . . .
H10A H 0.466716 0.555895 0.187679 0.071 Uiso 1 1 calc R U . . .
C11 C 0.5579(3) 0.5855(3) 0.2129(2) 0.0648(13) Uani 1 1 d . . . . .
H11A H 0.565855 0.553851 0.238762 0.078 Uiso 1 1 calc R U . . .
C12 C 0.6070(3) 0.6311(3) 0.2059(2) 0.0671(14) Uani 1 1 d . . . . .
H12A H 0.646861 0.629157 0.227329 0.081 Uiso 1 1 calc R U . . .
C13 C 0.5981(2) 0.6788(3) 0.16819(19) 0.0567(12) Uani 1 1 d . . . . .
H13A H 0.631302 0.708452 0.163257 0.068 Uiso 1 1 calc R U . . .
C14 C 0.5374(2) 0.6807(2) 0.13780(17) 0.0433(9) Uani 1 1 d . . . . .
C15 C 0.26173(18) 0.7657(2) -0.04907(17) 0.0400(8) Uani 1 1 d . . . . .
C16 C 0.2112(2) 0.7204(2) -0.04966(18) 0.0423(9) Uani 1 1 d . . . . .
H16A H 0.211001 0.682933 -0.029248 0.051 Uiso 1 1 calc R U . . .
C17 C 0.15969(19) 0.7424(2) -0.08750(17) 0.0427(9) Uani 1 1 d . . . . .
C18 C 0.0957(2) 0.7201(2) -0.1049(2) 0.0524(11) Uani 1 1 d . . . . .
H18A H 0.080076 0.681381 -0.091920 0.063 Uiso 1 1 calc R U . . .
C19 C 0.0567(2) 0.7563(3) -0.1413(2) 0.0603(13) Uani 1 1 d . . . . .
H19A H 0.014113 0.742094 -0.152290 0.072 Uiso 1 1 calc R U . . .
C20 C 0.0793(2) 0.8139(3) -0.1621(2) 0.0600(13) Uani 1 1 d . . . . .
H20A H 0.051723 0.836960 -0.186924 0.072 Uiso 1 1 calc R U . . .
C21 C 0.1420(2) 0.8372(3) -0.14660(19) 0.0513(10) Uani 1 1 d . . . . .
H21A H 0.157253 0.875496 -0.160477 0.062 Uiso 1 1 calc R U . . .
C22 C 0.1813(2) 0.8009(2) -0.10924(17) 0.0424(9) Uani 1 1 d . . . . .
C23 C 0.4813(2) 0.9582(2) -0.0356(2) 0.0522(11) Uani 1 1 d . . . . .
H23A H 0.511326 0.973809 -0.006300 0.063 Uiso 1 1 calc R U . . .
H23B H 0.449051 0.992303 -0.045046 0.063 Uiso 1 1 calc R U . . .
C24 C 0.5193(2) 0.9449(3) -0.0811(2) 0.0575(12) Uani 1 1 d . . . . .
H24A H 0.488268 0.935383 -0.111604 0.069 Uiso 1 1 calc R U . . .
H24B H 0.546301 0.906239 -0.073493 0.069 Uiso 1 1 calc R U . . .
C25 C 0.5634(3) 1.0013(3) -0.0940(2) 0.0677(15) Uani 1 1 d . . . . .
H25A H 0.592921 1.012859 -0.063081 0.081 Uiso 1 1 calc R U . . .
H25B H 0.536432 1.039258 -0.104241 0.081 Uiso 1 1 calc R U . . .
C26 C 0.6039(3) 0.9834(4) -0.1378(3) 0.085(2) Uani 1 1 d . . . . .
H26A H 0.627470 0.942955 -0.128742 0.102 Uiso 1 1 calc R U . . .
H26B H 0.574236 0.975525 -0.169332 0.102 Uiso 1 1 calc R U . . .
C27 C 0.6527(4) 1.0351(5) -0.1486(4) 0.112(3) Uani 1 1 d . . . . .
H27A H 0.680422 1.046026 -0.116650 0.135 Uiso 1 1 calc R U . . .
H27B H 0.629416 1.074476 -0.161297 0.135 Uiso 1 1 calc R U . . .
C28 C 0.6961(5) 1.0102(7) -0.1899(5) 0.152(3) Uani 1 1 d . . . . .
H28A H 0.727060 1.043593 -0.196577 0.228 Uiso 1 1 calc R U . . .
H28B H 0.719476 0.971577 -0.177106 0.228 Uiso 1 1 calc R U . . .
H28C H 0.668577 0.999968 -0.221658 0.228 Uiso 1 1 calc R U . . .
C29 C 0.27544(19) 0.44517(19) 0.51419(16) 0.0387(8) Uani 1 1 d . . . . .
C30 C 0.22401(19) 0.49398(18) 0.51601(16) 0.0386(8) Uani 1 1 d . . . . .
C31 C 0.16980(19) 0.51037(19) 0.54111(17) 0.0389(8) Uani 1 1 d . . . . .
C32 C 0.2948(2) 0.5310(2) 0.45826(17) 0.0423(9) Uani 1 1 d . . . . .
C33 C 0.23516(19) 0.54505(19) 0.48179(17) 0.0393(8) Uani 1 1 d . . . . .
C34 C 0.18807(19) 0.59264(18) 0.48452(17) 0.0396(8) Uani 1 1 d . . . . .
C35 C 0.14018(19) 0.4776(2) 0.58105(17) 0.0416(9) Uani 1 1 d . . . . .
C36 C 0.0916(2) 0.4979(2) 0.6100(2) 0.0535(11) Uani 1 1 d . . . . .
H36A H 0.067256 0.536381 0.605405 0.064 Uiso 1 1 calc R U . . .
C37 C 0.0855(2) 0.4493(2) 0.6482(2) 0.0545(11) Uani 1 1 d . . . . .
C38 C 0.0461(3) 0.4420(3) 0.6887(3) 0.0788(18) Uani 1 1 d . . . . .
H38A H 0.015049 0.473705 0.694208 0.095 Uiso 1 1 calc R U . . .
C39 C 0.0538(4) 0.3883(4) 0.7197(3) 0.087(2) Uani 1 1 d . . . . .
H39A H 0.028213 0.384094 0.746916 0.104 Uiso 1 1 calc R U . . .
C40 C 0.0991(4) 0.3391(3) 0.7120(2) 0.0811(18) Uani 1 1 d . . . . .
H40A H 0.103440 0.303123 0.734208 0.097 Uiso 1 1 calc R U . . .
C41 C 0.1377(3) 0.3432(3) 0.6716(2) 0.0643(13) Uani 1 1 d . . . . .
H41A H 0.167060 0.310166 0.665484 0.077 Uiso 1 1 calc R U . . .
C42 C 0.1304(2) 0.3992(2) 0.64051(18) 0.0479(10) Uani 1 1 d . . . . .
C43 C 0.1778(2) 0.6523(2) 0.45577(18) 0.0444(9) Uani 1 1 d . . . . .
C44 C 0.1319(2) 0.7014(2) 0.4563(2) 0.0569(12) Uani 1 1 d . . . . .
H44A H 0.098681 0.703795 0.477837 0.068 Uiso 1 1 calc R U . . .
C45 C 0.1447(3) 0.7473(2) 0.4182(3) 0.0704(17) Uani 1 1 d . . . . .
C46 C 0.1174(4) 0.8082(3) 0.4001(3) 0.0935(16) Uani 1 1 d . . . . .
H46A H 0.081891 0.826756 0.414087 0.112 Uiso 1 1 calc R U . . .
C47 C 0.1469(5) 0.8396(3) 0.3596(4) 0.105(3) Uani 1 1 d . . . . .
H47A H 0.128795 0.878905 0.346465 0.126 Uiso 1 1 calc R U . . .
C48 C 0.1998(7) 0.8156(4) 0.3392(4) 0.125(4) Uani 1 1 d . . . . .
H48A H 0.217576 0.839328 0.313481 0.149 Uiso 1 1 calc R U . . .
C49 C 0.2276(5) 0.7572(3) 0.3555(3) 0.0935(16) Uani 1 1 d . . . . .
H49A H 0.263855 0.740159 0.341510 0.112 Uiso 1 1 calc R U . . .
C50 C 0.1988(3) 0.7245(2) 0.3943(2) 0.0678(15) Uani 1 1 d . . . . .
C51 C 0.3736(2) 0.4351(2) 0.4638(2) 0.0493(11) Uani 1 1 d . . . . .
H51A H 0.393444 0.408653 0.492683 0.059 Uiso 1 1 calc R U . . .
H51B H 0.406197 0.466592 0.455280 0.059 Uiso 1 1 calc R U . . .
C52 C 0.3540(3) 0.3913(2) 0.4170(2) 0.0549(12) Uani 1 1 d . . . . .
H52A H 0.317915 0.363287 0.424281 0.066 Uiso 1 1 calc R U . . .
H52B H 0.338356 0.418460 0.387219 0.066 Uiso 1 1 calc R U . . .
C53 C 0.4103(3) 0.3491(3) 0.4033(3) 0.0701(15) Uani 1 1 d . . . . .
H53A H 0.427811 0.323955 0.433649 0.084 Uiso 1 1 calc R U . . .
H53B H 0.445217 0.377059 0.393627 0.084 Uiso 1 1 calc R U . . .
C54 C 0.3883(4) 0.3020(4) 0.3581(3) 0.094(2) Uani 1 1 d . . . . .
H54A H 0.350056 0.277672 0.366155 0.113 Uiso 1 1 calc R U . . .
H54B H 0.375341 0.327308 0.326766 0.113 Uiso 1 1 calc R U . . .
C55 C 0.4420(6) 0.2540(6) 0.3477(6) 0.166(6) Uani 1 1 d . . . . .
H55A H 0.478557 0.278241 0.336446 0.200 Uiso 1 1 calc R U . . .
H55B H 0.457868 0.231800 0.379927 0.200 Uiso 1 1 calc R U . . .
C56 C 0.4198(9) 0.2053(8) 0.3083(9) 0.225(9) Uani 1 1 d . . . . .
H56A H 0.455652 0.176499 0.303424 0.337 Uiso 1 1 calc R U . . .
H56B H 0.384279 0.180461 0.319562 0.337 Uiso 1 1 calc R U . . .
H56C H 0.404977 0.226920 0.276063 0.337 Uiso 1 1 calc R U . . .
C57 C 0.7173(2) 0.40162(19) 0.47984(17) 0.0400(9) Uani 1 1 d . . . . .
C58 C 0.76788(19) 0.35219(19) 0.47974(17) 0.0384(8) Uani 1 1 d . . . . .
C59 C 0.82224(19) 0.33440(19) 0.45591(16) 0.0374(8) Uani 1 1 d . . . . .
C60 C 0.6957(2) 0.31883(19) 0.53724(17) 0.0401(8) Uani 1 1 d . . . . .
C61 C 0.7551(2) 0.30244(19) 0.51508(17) 0.0403(8) Uani 1 1 d . . . . .
C62 C 0.80170(19) 0.25410(19) 0.51357(16) 0.0374(8) Uani 1 1 d . . . . .
C63 C 0.85387(19) 0.36457(19) 0.41542(16) 0.0394(8) Uani 1 1 d . . . . .
C64 C 0.9019(2) 0.3423(2) 0.38824(19) 0.0499(10) Uani 1 1 d . . . . .
H64A H 0.924043 0.302612 0.393354 0.060 Uiso 1 1 calc R U . . .
C65 C 0.9126(2) 0.3904(2) 0.35059(18) 0.0499(10) Uani 1 1 d . . . . .
C66 C 0.9537(3) 0.3945(3) 0.3107(2) 0.0693(14) Uani 1 1 d . . . . .
H66A H 0.981971 0.360260 0.305067 0.083 Uiso 1 1 calc R U . . .
C67 C 0.9515(4) 0.4493(3) 0.2807(2) 0.0806(18) Uani 1 1 d . . . . .
H67A H 0.978863 0.452760 0.254579 0.097 Uiso 1 1 calc R U . . .
C68 C 0.9087(4) 0.5002(3) 0.2885(2) 0.0803(19) Uani 1 1 d . . . . .
H68A H 0.907989 0.537039 0.267239 0.096 Uiso 1 1 calc R U . . .
C69 C 0.8675(3) 0.4981(3) 0.3264(2) 0.0694(15) Uani 1 1 d . . . . .
H69A H 0.839509 0.532810 0.331488 0.083 Uiso 1 1 calc R U . . .
C70 C 0.8689(2) 0.4420(2) 0.35713(18) 0.0488(10) Uani 1 1 d . . . . .
C71 C 0.81019(19) 0.19506(19) 0.54383(17) 0.0388(8) Uani 1 1 d . . . . .
C72 C 0.8543(2) 0.1443(2) 0.54515(18) 0.0431(9) Uani 1 1 d . . . . .
H72A H 0.888641 0.140471 0.524825 0.052 Uiso 1 1 calc R U . . .
C73 C 0.8380(2) 0.0984(2) 0.58339(18) 0.0440(9) Uani 1 1 d . . . . .
C74 C 0.8622(2) 0.0373(2) 0.60158(19) 0.0517(10) Uani 1 1 d . . . . .
H74A H 0.898789 0.018881 0.588971 0.062 Uiso 1 1 calc R U . . .
C75 C 0.8313(3) 0.0052(2) 0.6381(2) 0.0582(12) Uani 1 1 d . . . . .
H75A H 0.847405 -0.035320 0.650133 0.070 Uiso 1 1 calc R U . . .
C76 C 0.7760(3) 0.0312(3) 0.6580(2) 0.0587(12) Uani 1 1 d . . . . .
H76A H 0.756227 0.007851 0.682821 0.070 Uiso 1 1 calc R U . . .
C77 C 0.7508(2) 0.0913(2) 0.64106(18) 0.0517(10) Uani 1 1 d . . . . .
H77A H 0.714032 0.109072 0.653841 0.062 Uiso 1 1 calc R U . . .
C78 C 0.7827(2) 0.12437(19) 0.60395(17) 0.0420(8) Uani 1 1 d . . . . .
C79 C 0.6170(2) 0.4145(2) 0.5272(2) 0.0497(10) Uani 1 1 d . . . . .
H79A H 0.584367 0.382863 0.535354 0.060 Uiso 1 1 calc R U . . .
H79B H 0.598333 0.439045 0.496821 0.060 Uiso 1 1 calc R U . . .
C80 C 0.6319(2) 0.4611(2) 0.5728(2) 0.0517(10) Uani 1 1 d . . . . .
H80A H 0.669148 0.488372 0.566943 0.062 Uiso 1 1 calc R U . . .
H80B H 0.644215 0.435897 0.604267 0.062 Uiso 1 1 calc R U . . .
C81 C 0.5736(2) 0.5051(2) 0.5809(2) 0.0549(11) Uani 1 1 d . . . . .
H81A H 0.558969 0.527677 0.548576 0.066 Uiso 1 1 calc R U . . .
H81B H 0.537466 0.478027 0.589590 0.066 Uiso 1 1 calc R U . . .
C82 C 0.5900(3) 0.5550(3) 0.6235(2) 0.0645(13) Uani 1 1 d . . . . .
H82A H 0.626986 0.581065 0.615018 0.077 Uiso 1 1 calc R U . . .
H82B H 0.604042 0.532070 0.655754 0.077 Uiso 1 1 calc R U . . .
C83 C 0.5340(4) 0.6010(3) 0.6324(3) 0.0824(19) Uani 1 1 d . . . . .
H83A H 0.519116 0.622883 0.599812 0.099 Uiso 1 1 calc R U . . .
H83B H 0.497609 0.575014 0.641900 0.099 Uiso 1 1 calc R U . . .
C84 C 0.5504(6) 0.6515(4) 0.6730(4) 0.114(3) Uani 1 1 d . . . . .
H84A H 0.512368 0.678098 0.675983 0.170 Uiso 1 1 calc R U . . .
H84B H 0.564019 0.630548 0.705834 0.170 Uiso 1 1 calc R U . . .
H84C H 0.585571 0.678518 0.663657 0.170 Uiso 1 1 calc R U . . .
C85 C 0.6098(2) 0.7284(2) 0.53679(17) 0.0411(9) Uani 1 1 d . . . . .
C86 C 0.62136(19) 0.66551(19) 0.51274(16) 0.0379(8) Uani 1 1 d . . . . .
C87 C 0.66966(18) 0.61924(19) 0.51031(16) 0.0369(8) Uani 1 1 d . . . . .
C88 C 0.51610(18) 0.69949(19) 0.48054(16) 0.0373(8) Uani 1 1 d . . . . .
C89 C 0.56593(18) 0.64848(18) 0.47821(16) 0.0366(8) Uani 1 1 d . . . . .
C90 C 0.57971(18) 0.59134(18) 0.45328(16) 0.0376(8) Uani 1 1 d . . . . .
C91 C 0.73373(19) 0.61390(19) 0.53980(16) 0.0388(8) Uani 1 1 d . . . . .
C92 C 0.7825(2) 0.5683(2) 0.54130(19) 0.0459(9) Uani 1 1 d . . . . .
H92A H 0.781927 0.530480 0.521181 0.055 Uiso 1 1 calc R U . . .
C93 C 0.8345(2) 0.5891(2) 0.57930(18) 0.0463(9) Uani 1 1 d . . . . .
C94 C 0.8972(2) 0.5643(3) 0.5983(2) 0.0597(12) Uani 1 1 d . . . . .
H94A H 0.912182 0.525124 0.585746 0.072 Uiso 1 1 calc R U . . .
C95 C 0.9356(3) 0.5994(3) 0.6358(2) 0.0677(14) Uani 1 1 d . . . . .
H95A H 0.977081 0.583472 0.648290 0.081 Uiso 1 1 calc R U . . .
C96 C 0.9141(3) 0.6585(3) 0.6559(2) 0.0694(15) Uani 1 1 d . . . . .
H96A H 0.941369 0.681000 0.681379 0.083 Uiso 1 1 calc R U . . .
C97 C 0.8531(3) 0.6833(3) 0.6382(2) 0.0606(13) Uani 1 1 d . . . . .
H97A H 0.838445 0.722331 0.651261 0.073 Uiso 1 1 calc R U . . .
C98 C 0.8140(2) 0.6486(2) 0.60036(18) 0.0469(10) Uani 1 1 d . . . . .
C99 C 0.54297(19) 0.55487(19) 0.41219(17) 0.0395(8) Uani 1 1 d . . . . .
C100 C 0.5629(2) 0.5072(2) 0.3804(2) 0.0521(11) Uani 1 1 d . . . . .
H10B H 0.604482 0.488109 0.382868 0.063 Uiso 1 1 calc R U . . .
C101 C 0.5083(2) 0.4922(2) 0.34273(19) 0.0503(10) Uani 1 1 d . . . . .
C102 C 0.4981(3) 0.4496(3) 0.2995(2) 0.0699(15) Uani 1 1 d . . . . .
H10C H 0.532199 0.423263 0.290674 0.084 Uiso 1 1 calc R U . . .
C103 C 0.4374(4) 0.4475(3) 0.2706(2) 0.0758(16) Uani 1 1 d . . . . .
H10D H 0.430316 0.419833 0.241844 0.091 Uiso 1 1 calc R U . . .
C104 C 0.3862(3) 0.4864(4) 0.2840(2) 0.0777(18) Uani 1 1 d . . . . .
H10E H 0.345181 0.483439 0.264291 0.093 Uiso 1 1 calc R U . . .
C105 C 0.3940(3) 0.5293(3) 0.3255(2) 0.0655(14) Uani 1 1 d . . . . .
H10F H 0.359547 0.555510 0.333706 0.079 Uiso 1 1 calc R U . . .
C106 C 0.4559(2) 0.5316(2) 0.35450(18) 0.0481(10) Uani 1 1 d . . . . .
C107 C 0.5126(2) 0.8052(2) 0.5307(2) 0.0497(10) Uani 1 1 d . . . . .
H10G H 0.481897 0.820360 0.501595 0.060 Uiso 1 1 calc R U . . .
H10H H 0.545168 0.839359 0.538968 0.060 Uiso 1 1 calc R U . . .
C108 C 0.4757(2) 0.7942(2) 0.5773(2) 0.0538(11) Uani 1 1 d . . . . .
H10I H 0.448461 0.755362 0.571216 0.065 Uiso 1 1 calc R U . . .
H10J H 0.507238 0.786024 0.607726 0.065 Uiso 1 1 calc R U . . .
C109 C 0.4324(3) 0.8513(3) 0.5886(2) 0.0637(14) Uani 1 1 d . . . . .
H10K H 0.460068 0.889067 0.598035 0.076 Uiso 1 1 calc R U . . .
H10L H 0.403685 0.862197 0.557123 0.076 Uiso 1 1 calc R U . . .
C110 C 0.3908(3) 0.8375(4) 0.6318(3) 0.0819(19) Uani 1 1 d . . . . .
H11B H 0.419775 0.830444 0.663922 0.098 Uiso 1 1 calc R U . . .
H11C H 0.366492 0.797204 0.623826 0.098 Uiso 1 1 calc R U . . .
C111 C 0.3416(5) 0.8922(5) 0.6409(4) 0.121(3) Uani 1 1 d . . . . .
H11D H 0.366038 0.930651 0.654122 0.145 Uiso 1 1 calc R U . . .
H11E H 0.316958 0.903825 0.607779 0.145 Uiso 1 1 calc R U . . .
C112 C 0.2947(5) 0.8740(8) 0.6778(5) 0.152(3) Uani 1 1 d . . . . .
H11F H 0.265632 0.910119 0.681707 0.228 Uiso 1 1 calc R U . . .
H11G H 0.269514 0.836665 0.664658 0.228 Uiso 1 1 calc R U . . .
H11H H 0.318635 0.863514 0.711040 0.228 Uiso 1 1 calc R U . . .
C113 C 0.8792(12) 0.1674(9) 0.2409(8) 0.132(3) Uani 0.674(7) 1 d . . P A 1
H11I H 0.901352 0.175016 0.210297 0.159 Uiso 0.674(7) 1 calc R U P A 1
H11J H 0.900495 0.130610 0.259761 0.159 Uiso 0.674(7) 1 calc R U P A 1
Cl1A Cl 0.8867(3) 0.2369(3) 0.2806(3) 0.153(2) Uani 0.674(7) 1 d . . P A 1
Cl2A Cl 0.7971(3) 0.1483(6) 0.2215(6) 0.158(3) Uani 0.674(7) 1 d . . P A 1
C114 C 0.8916(17) 0.184(2) 0.2437(11) 0.132(3) Uani 0.326(7) 1 d D . P A 2
H11K H 0.899345 0.225464 0.226606 0.159 Uiso 0.326(7) 1 calc R U P A 2
H11L H 0.927771 0.154886 0.239328 0.159 Uiso 0.326(7) 1 calc R U P A 2
Cl1B Cl 0.8868(6) 0.1978(7) 0.3107(5) 0.153(2) Uani 0.326(7) 1 d D . P A 2
Cl2B Cl 0.8201(9) 0.1514(15) 0.2173(14) 0.158(3) Uani 0.326(7) 1 d D . P A 2
C115 C 0.720(3) 0.5124(19) 0.2272(14) 0.132(3) Uani 0.243(5) 1 d D . P B 1
H11M H 0.678687 0.518030 0.205271 0.159 Uiso 0.243(5) 1 calc R U P B 1
H11N H 0.740864 0.555226 0.230475 0.159 Uiso 0.243(5) 1 calc R U P B 1
Cl3A Cl 0.7011(9) 0.4910(10) 0.2892(8) 0.184(3) Uani 0.243(5) 1 d D . P B 1
Cl4A Cl 0.7666(11) 0.4668(12) 0.1943(9) 0.215(3) Uani 0.243(5) 1 d D . P B 1
C116 C 0.7576(8) 0.4113(6) 0.2194(6) 0.132(3) Uani 0.757(5) 1 d D . P B 2
H11O H 0.764023 0.429224 0.185579 0.159 Uiso 0.757(5) 1 calc R U P B 2
H11P H 0.800613 0.407949 0.239603 0.159 Uiso 0.757(5) 1 calc R U P B 2
Cl3B Cl 0.7089(3) 0.4675(3) 0.2512(3) 0.184(3) Uani 0.757(5) 1 d D . P B 2
Cl4B Cl 0.7270(4) 0.3381(4) 0.2109(3) 0.215(3) Uani 0.757(5) 1 d D . P B 2
C117 C 0.6516(6) 0.1937(5) 0.7642(4) 0.132(3) Uani 1 1 d D . . . .
H11Q H 0.657679 0.170361 0.797072 0.159 Uiso 1 1 calc R U . . .
H11R H 0.628104 0.233915 0.769630 0.159 Uiso 1 1 calc R U . . .
Cl5 Cl 0.72698(19) 0.2134(2) 0.74719(17) 0.1797(15) Uani 1 1 d D . . . .
Cl6 Cl 0.60449(16) 0.14741(19) 0.72007(17) 0.1599(12) Uani 1 1 d D . . . .

loop_
_atom_site_aniso_label
_atom_site_aniso_U_11
_atom_site_aniso_U_22
_atom_site_aniso_U_33
_atom_site_aniso_U_23
_atom_site_aniso_U_13
_atom_site_aniso_U_12
O1 0.0331(14) 0.0491(17) 0.0639(18) 0.0096(14) 0.0019(13) -0.0121(12)
O2 0.0491(17) 0.0505(18) 0.071(2) 0.0213(16) 0.0002(15) -0.0064(14)
O3 0.0451(15) 0.0319(14) 0.0629(19) 0.0024(13) 0.0108(13) 0.0115(12)
O4 0.0584(19) 0.0471(17) 0.068(2) 0.0058(15) 0.0248(16) 0.0079(14)
O5 0.0473(16) 0.0351(15) 0.0636(19) 0.0054(13) 0.0139(14) 0.0116(12)
O6 0.0562(18) 0.0476(17) 0.067(2) 0.0074(15) 0.0262(16) 0.0095(14)
O7 0.0505(18) 0.0500(18) 0.064(2) -0.0174(16) 0.0008(15) 0.0057(15)
O8 0.0350(14) 0.0453(16) 0.0598(18) -0.0008(13) 0.0061(12) 0.0121(12)
N1 0.0357(16) 0.0398(18) 0.060(2) 0.0110(15) 0.0038(15) -0.0101(14)
N2 0.0284(14) 0.0333(16) 0.056(2) 0.0009(14) 0.0043(13) -0.0066(12)
N3 0.0349(16) 0.0437(19) 0.055(2) 0.0061(15) 0.0040(14) -0.0089(14)
N4 0.0369(16) 0.0383(17) 0.054(2) 0.0037(15) 0.0022(14) -0.0064(14)
N5 0.0400(17) 0.0356(17) 0.060(2) 0.0007(15) 0.0158(15) 0.0115(14)
N6 0.0323(15) 0.0343(16) 0.056(2) -0.0017(14) 0.0077(14) 0.0082(13)
N7 0.0482(19) 0.0382(18) 0.057(2) -0.0025(15) 0.0146(16) 0.0070(15)
N8 0.062(2) 0.0400(19) 0.064(2) 0.0020(17) 0.0079(19) 0.0077(17)
N9 0.0397(17) 0.0358(17) 0.060(2) 0.0046(15) 0.0176(16) 0.0115(14)
N10 0.0334(15) 0.0310(16) 0.054(2) 0.0021(14) 0.0093(14) 0.0087(13)
N11 0.053(2) 0.0361(17) 0.056(2) 0.0033(15) 0.0121(16) 0.0104(15)
N12 0.0439(18) 0.0336(16) 0.055(2) 0.0053(14) 0.0115(15) 0.0083(14)
N13 0.0378(17) 0.0351(17) 0.058(2) -0.0082(15) 0.0045(15) 0.0099(14)
N14 0.0320(15) 0.0293(15) 0.0518(19) -0.0011(13) 0.0028(13) 0.0058(12)
N15 0.0340(16) 0.0436(19) 0.056(2) -0.0031(16) -0.0002(14) 0.0078(14)
N16 0.0377(17) 0.053(2) 0.049(2) -0.0039(16) 0.0059(15) 0.0048(15)
C1 0.0333(18) 0.037(2) 0.055(2) 0.0057(17) 0.0091(16) -0.0056(15)
C2 0.0323(18) 0.0332(19) 0.054(2) 0.0030(17) 0.0064(16) -0.0045(15)
C3 0.0299(17) 0.0319(18) 0.049(2) 0.0019(15) 0.0034(15) -0.0047(14)
C4 0.0371(19) 0.042(2) 0.052(2) 0.0053(18) 0.0058(17) -0.0081(17)
C5 0.0322(18) 0.0354(19) 0.052(2) 0.0037(16) 0.0050(16) -0.0035(15)
C6 0.0323(18) 0.0329(18) 0.049(2) -0.0011(16) 0.0057(16) -0.0039(14)
C7 0.0344(18) 0.0348(19) 0.049(2) 0.0005(16) 0.0036(16) -0.0013(15)
C8 0.039(2) 0.040(2) 0.067(3) 0.0058(19) 0.0035(18) -0.0081(17)
C9 0.047(2) 0.037(2) 0.056(2) 0.0046(18) 0.0085(18) 0.0022(17)
C10 0.071(3) 0.044(2) 0.063(3) 0.013(2) 0.008(2) 0.007(2)
C11 0.071(3) 0.066(3) 0.057(3) 0.008(2) 0.006(2) 0.017(3)
C12 0.060(3) 0.093(4) 0.046(3) 0.003(3) 0.000(2) 0.014(3)
C13 0.043(2) 0.078(3) 0.048(2) -0.001(2) 0.0030(19) -0.002(2)
C14 0.038(2) 0.046(2) 0.046(2) 0.0010(17) 0.0070(16) 0.0018(17)
C15 0.0308(18) 0.038(2) 0.051(2) -0.0028(16) 0.0037(16) -0.0023(15)
C16 0.0343(19) 0.0332(19) 0.059(3) 0.0006(17) 0.0038(17) -0.0043(15)
C17 0.0321(18) 0.043(2) 0.053(2) -0.0082(17) 0.0043(16) -0.0040(16)
C18 0.039(2) 0.055(3) 0.062(3) -0.009(2) 0.0059(19) -0.0118(19)
C19 0.038(2) 0.079(4) 0.061(3) -0.012(3) -0.004(2) -0.006(2)
C20 0.048(2) 0.080(4) 0.050(3) -0.006(2) -0.003(2) 0.003(2)
C21 0.047(2) 0.054(3) 0.052(3) 0.002(2) 0.0039(19) 0.002(2)
C22 0.0368(19) 0.045(2) 0.046(2) -0.0027(17) 0.0057(16) -0.0041(16)
C23 0.046(2) 0.038(2) 0.072(3) 0.013(2) 0.007(2) -0.0145(19)
C24 0.046(2) 0.056(3) 0.070(3) 0.020(2) 0.002(2) -0.010(2)
C25 0.047(3) 0.075(4) 0.081(4) 0.030(3) 0.006(2) -0.013(2)
C26 0.059(3) 0.109(5) 0.088(4) 0.043(4) 0.015(3) 0.002(3)
C27 0.070(4) 0.150(8) 0.121(6) 0.060(6) 0.033(4) -0.008(5)
C28 0.102(4) 0.208(8) 0.159(6) 0.024(7) 0.068(5) 0.006(6)
C29 0.0344(18) 0.0339(19) 0.049(2) -0.0044(16) 0.0089(16) 0.0040(15)
C30 0.0373(18) 0.0293(18) 0.050(2) -0.0012(15) 0.0076(16) 0.0066(15)
C31 0.0325(17) 0.0308(18) 0.053(2) -0.0039(16) 0.0045(16) 0.0048(14)
C32 0.045(2) 0.0360(19) 0.048(2) 0.0014(17) 0.0107(18) 0.0065(17)
C33 0.0358(19) 0.0329(19) 0.050(2) -0.0001(16) 0.0084(16) 0.0049(15)
C34 0.0371(18) 0.0297(18) 0.051(2) -0.0017(16) 0.0033(16) 0.0048(15)
C35 0.0361(18) 0.037(2) 0.052(2) -0.0029(17) 0.0087(16) 0.0026(15)
C36 0.045(2) 0.048(2) 0.071(3) -0.006(2) 0.020(2) 0.0069(19)
C37 0.054(3) 0.052(3) 0.061(3) -0.010(2) 0.021(2) -0.004(2)
C38 0.083(4) 0.076(4) 0.086(4) -0.003(3) 0.048(3) 0.003(3)
C39 0.108(5) 0.088(5) 0.073(4) -0.004(3) 0.048(4) -0.016(4)
C40 0.112(5) 0.074(4) 0.059(3) 0.009(3) 0.020(3) -0.018(4)
C41 0.086(4) 0.048(3) 0.059(3) 0.003(2) 0.011(3) -0.002(2)
C42 0.052(2) 0.043(2) 0.050(2) -0.0039(18) 0.0095(19) -0.0052(18)
C43 0.0385(19) 0.035(2) 0.057(2) -0.0020(17) -0.0025(17) 0.0065(16)
C44 0.042(2) 0.040(2) 0.087(4) -0.009(2) -0.002(2) 0.0094(18)
C45 0.076(4) 0.035(2) 0.090(4) -0.003(2) -0.033(3) 0.009(2)
C46 0.117(4) 0.061(3) 0.095(4) 0.004(2) -0.017(3) 0.003(3)
C47 0.146(8) 0.050(3) 0.105(6) 0.016(4) -0.035(5) 0.022(4)
C48 0.212(12) 0.063(4) 0.092(6) 0.023(4) -0.004(7) 0.003(6)
C49 0.117(4) 0.061(3) 0.095(4) 0.004(2) -0.017(3) 0.003(3)
C50 0.102(4) 0.040(2) 0.057(3) 0.008(2) -0.007(3) -0.006(3)
C51 0.039(2) 0.042(2) 0.070(3) -0.002(2) 0.021(2) 0.0120(18)
C52 0.059(3) 0.041(2) 0.069(3) 0.000(2) 0.025(2) 0.008(2)
C53 0.072(3) 0.051(3) 0.095(4) -0.006(3) 0.041(3) 0.008(2)
C54 0.118(6) 0.072(4) 0.103(5) -0.025(4) 0.055(5) -0.002(4)
C55 0.135(9) 0.142(9) 0.238(14) -0.107(10) 0.085(9) -0.008(7)
C56 0.221(17) 0.165(13) 0.30(2) -0.132(15) 0.089(16) 0.004(12)
C57 0.0366(19) 0.0298(18) 0.054(2) -0.0024(16) 0.0078(17) 0.0052(15)
C58 0.0338(18) 0.0330(19) 0.049(2) 0.0024(16) 0.0073(16) 0.0073(15)
C59 0.0340(18) 0.0321(18) 0.047(2) 0.0015(15) 0.0084(16) 0.0049(15)
C60 0.0381(19) 0.0329(19) 0.051(2) 0.0023(16) 0.0126(17) 0.0040(16)
C61 0.0383(19) 0.0330(19) 0.051(2) 0.0024(16) 0.0094(17) 0.0059(16)
C62 0.0346(18) 0.0315(18) 0.046(2) -0.0009(15) 0.0036(15) 0.0053(15)
C63 0.0376(19) 0.0340(19) 0.047(2) -0.0004(16) 0.0062(16) 0.0034(15)
C64 0.050(2) 0.041(2) 0.062(3) 0.0054(19) 0.019(2) 0.0092(18)
C65 0.049(2) 0.050(2) 0.051(2) 0.0009(19) 0.0101(19) 0.0006(19)
C66 0.076(4) 0.072(3) 0.064(3) 0.007(3) 0.027(3) 0.001(3)
C67 0.104(5) 0.084(4) 0.061(3) 0.007(3) 0.035(3) -0.017(4)
C68 0.119(5) 0.063(3) 0.060(3) 0.016(3) 0.017(3) -0.016(4)
C69 0.101(4) 0.047(3) 0.060(3) 0.009(2) 0.010(3) 0.001(3)
C70 0.061(3) 0.039(2) 0.046(2) -0.0015(17) 0.0030(19) -0.0013(19)
C71 0.0363(18) 0.0304(18) 0.050(2) 0.0007(16) 0.0050(16) 0.0011(15)
C72 0.0377(19) 0.0327(19) 0.059(2) 0.0008(17) 0.0060(17) 0.0056(15)
C73 0.042(2) 0.035(2) 0.053(2) 0.0026(17) -0.0010(17) 0.0019(16)
C74 0.050(2) 0.039(2) 0.064(3) 0.0045(19) -0.004(2) 0.0109(18)
C75 0.064(3) 0.042(2) 0.065(3) 0.013(2) -0.009(2) 0.003(2)
C76 0.072(3) 0.053(3) 0.049(3) 0.015(2) -0.001(2) -0.005(2)
C77 0.055(2) 0.052(2) 0.049(2) 0.0072(19) 0.0096(19) 0.000(2)
C78 0.045(2) 0.0327(18) 0.047(2) 0.0031(16) 0.0002(17) 0.0030(16)
C79 0.039(2) 0.044(2) 0.069(3) 0.004(2) 0.0197(19) 0.0129(18)
C80 0.052(2) 0.044(2) 0.061(3) 0.006(2) 0.019(2) 0.0107(19)
C81 0.056(3) 0.049(2) 0.064(3) 0.005(2) 0.025(2) 0.013(2)
C82 0.075(3) 0.053(3) 0.070(3) -0.003(2) 0.029(3) 0.003(2)
C83 0.091(4) 0.069(4) 0.095(5) -0.011(3) 0.039(4) 0.016(3)
C84 0.164(9) 0.071(4) 0.115(6) -0.017(4) 0.056(6) 0.021(5)
C85 0.0380(19) 0.034(2) 0.052(2) -0.0033(17) 0.0055(17) 0.0040(16)
C86 0.0346(18) 0.0331(19) 0.046(2) -0.0015(15) 0.0050(15) 0.0050(15)
C87 0.0321(17) 0.0347(19) 0.045(2) 0.0019(15) 0.0074(15) 0.0032(14)
C88 0.0327(18) 0.0326(18) 0.047(2) -0.0005(15) 0.0078(15) 0.0059(14)
C89 0.0307(17) 0.0303(17) 0.049(2) 0.0017(15) 0.0044(15) 0.0055(14)
C90 0.0328(18) 0.0309(18) 0.049(2) 0.0023(15) 0.0048(15) 0.0033(14)
C91 0.0316(17) 0.0352(19) 0.049(2) 0.0040(16) 0.0037(16) 0.0027(15)
C92 0.0356(19) 0.042(2) 0.059(3) 0.0024(19) 0.0033(18) 0.0069(17)
C93 0.038(2) 0.047(2) 0.054(2) 0.0102(19) 0.0059(17) 0.0066(17)
C94 0.045(2) 0.063(3) 0.070(3) 0.014(2) 0.003(2) 0.015(2)
C95 0.042(2) 0.086(4) 0.072(3) 0.013(3) -0.006(2) 0.013(2)
C96 0.047(3) 0.100(4) 0.057(3) 0.002(3) -0.008(2) -0.003(3)
C97 0.053(3) 0.067(3) 0.059(3) -0.005(2) -0.002(2) 0.002(2)
C98 0.0336(19) 0.056(3) 0.050(2) 0.007(2) 0.0003(16) 0.0021(18)
C99 0.0345(18) 0.0333(19) 0.051(2) 0.0014(16) 0.0047(16) 0.0052(15)
C100 0.048(2) 0.041(2) 0.066(3) -0.011(2) 0.003(2) 0.0092(18)
C101 0.055(2) 0.044(2) 0.050(2) -0.0033(18) 0.0016(19) -0.0006(19)
C102 0.079(4) 0.063(3) 0.065(3) -0.015(3) -0.002(3) 0.006(3)
C103 0.094(4) 0.081(4) 0.050(3) -0.016(3) -0.002(3) -0.012(3)
C104 0.064(3) 0.114(5) 0.051(3) -0.003(3) -0.009(2) -0.016(3)
C105 0.044(2) 0.101(4) 0.051(3) -0.002(3) 0.003(2) -0.002(3)
C106 0.045(2) 0.054(3) 0.045(2) 0.0045(19) 0.0034(18) -0.0026(19)
C107 0.045(2) 0.035(2) 0.069(3) -0.0090(19) 0.009(2) 0.0103(17)
C108 0.048(2) 0.054(3) 0.060(3) -0.013(2) 0.010(2) 0.007(2)
C109 0.054(3) 0.060(3) 0.078(3) -0.025(3) 0.012(2) 0.007(2)
C110 0.073(4) 0.089(4) 0.089(4) -0.026(4) 0.033(3) -0.006(3)
C111 0.118(7) 0.109(6) 0.149(8) -0.044(6) 0.071(6) 0.009(5)
C112 0.102(4) 0.208(8) 0.159(6) 0.024(7) 0.068(5) 0.006(6)
C113 0.172(7) 0.107(5) 0.128(5) 0.009(4) 0.062(5) 0.013(5)
Cl1A 0.130(3) 0.164(5) 0.157(5) -0.047(3) -0.014(3) -0.021(3)
Cl2A 0.110(6) 0.126(3) 0.220(4) -0.040(3) -0.054(6) -0.012(5)
C114 0.172(7) 0.107(5) 0.128(5) 0.009(4) 0.062(5) 0.013(5)
Cl1B 0.130(3) 0.164(5) 0.157(5) -0.047(3) -0.014(3) -0.021(3)
Cl2B 0.110(6) 0.126(3) 0.220(4) -0.040(3) -0.054(6) -0.012(5)
C115 0.172(7) 0.107(5) 0.128(5) 0.009(4) 0.062(5) 0.013(5)
Cl3A 0.165(4) 0.145(4) 0.223(6) 0.013(4) -0.057(5) 0.009(3)
Cl4A 0.208(5) 0.241(6) 0.213(5) -0.021(5) 0.098(4) -0.012(5)
C116 0.172(7) 0.107(5) 0.128(5) 0.009(4) 0.062(5) 0.013(5)
Cl3B 0.165(4) 0.145(4) 0.223(6) 0.013(4) -0.057(5) 0.009(3)
Cl4B 0.208(5) 0.241(6) 0.213(5) -0.021(5) 0.098(4) -0.012(5)
C117 0.172(7) 0.107(5) 0.128(5) 0.009(4) 0.062(5) 0.013(5)
Cl5 0.132(2) 0.204(4) 0.195(3) -0.041(3) -0.016(2) 0.003(2)
Cl6 0.123(2) 0.160(3) 0.202(3) -0.001(2) 0.042(2) -0.0210(19)

loop_
_atom_type_symbol
_atom_type_description
_atom_type_scat_dispersion_real
_atom_type_scat_dispersion_imag
_atom_type_scat_source
C C 0.0181 0.0091 'International Tables Vol C Tables 4.2.6.8 and 6.1.1.4'
H H 0.0000 0.0000 'International Tables Vol C Tables 4.2.6.8 and 6.1.1.4'
N N 0.0311 0.0180 'International Tables Vol C Tables 4.2.6.8 and 6.1.1.4'
O O 0.0492 0.0322 'International Tables Vol C Tables 4.2.6.8 and 6.1.1.4'
Cl Cl 0.3639 0.7018 'International Tables Vol C Tables 4.2.6.8 and 6.1.1.4'

loop_
_geom_angle_atom_site_label_1
_geom_angle_atom_site_label_2
_geom_angle_atom_site_label_3
_geom_angle
_geom_angle_site_symmetry_1
_geom_angle_site_symmetry_3
_geom_angle_publ_flag
C1 N1 C4 113.0(3) . . ?
C1 N1 C23 124.0(4) . . ?
C4 N1 C23 122.6(4) . . ?
C6 N2 C3 111.3(3) . . ?
C6 N2 H2A 124.3 . . ?
C3 N2 H2A 124.3 . . ?
C7 N3 C14 109.3(3) . . ?
C7 N3 H3A 125.3 . . ?
C14 N3 H3A 125.3 . . ?
C22 N4 C15 109.2(3) . . ?
C22 N4 H4A 125.4 . . ?
C15 N4 H4A 125.4 . . ?
C29 N5 C32 113.1(3) . . ?
C29 N5 C51 123.9(3) . . ?
C32 N5 C51 122.9(4) . . ?
C34 N6 C31 111.9(3) . . ?
C34 N6 H6A 124.0 . . ?
C31 N6 H6A 124.0 . . ?
C35 N7 C42 109.2(3) . . ?
C35 N7 H7A 125.4 . . ?
C42 N7 H7A 125.4 . . ?
C43 N8 C50 109.7(4) . . ?
C43 N8 H8B 125.1 . . ?
C50 N8 H8B 125.1 . . ?
C57 N9 C60 112.1(3) . . ?
C57 N9 C79 124.8(3) . . ?
C60 N9 C79 123.1(4) . . ?
C62 N10 C59 111.4(3) . . ?
C62 N10 H10M 124.3 . . ?
C59 N10 H10M 124.3 . . ?
C70 N11 C63 108.6(4) . . ?
C70 N11 H11I 125.7 . . ?
C63 N11 H11I 125.7 . . ?
C78 N12 C71 108.9(3) . . ?
C78 N12 H12B 125.6 . . ?
C71 N12 H12B 125.6 . . ?
C88 N13 C85 112.7(3) . . ?
C88 N13 C107 124.4(3) . . ?
C85 N13 C107 122.8(4) . . ?
C87 N14 C90 111.6(3) . . ?
C87 N14 H14A 124.2 . . ?
C90 N14 H14A 124.2 . . ?
C98 N15 C91 109.3(3) . . ?
C98 N15 H15A 125.4 . . ?
C91 N15 H15A 125.4 . . ?
C106 N16 C99 109.2(4) . . ?
C106 N16 H16B 125.4 . . ?
C99 N16 H16B 125.4 . . ?
O1 C1 N1 124.8(4) . . ?
O1 C1 C2 130.2(4) . . ?
N1 C1 C2 105.0(3) . . ?
C3 C2 C5 108.5(3) . . ?
C3 C2 C1 143.1(4) . . ?
C5 C2 C1 108.4(3) . . ?
N2 C3 C2 105.4(3) . . ?
N2 C3 C7 122.5(3) . . ?
C2 C3 C7 132.1(3) . . ?
O2 C4 N1 124.5(4) . . ?
O2 C4 C5 130.9(4) . . ?
N1 C4 C5 104.6(3) . . ?
C6 C5 C2 108.5(4) . . ?
C6 C5 C4 142.4(4) . . ?
C2 C5 C4 108.9(3) . . ?
N2 C6 C5 106.4(3) . . ?
N2 C6 C15 125.2(3) . . ?
C5 C6 C15 128.4(4) . . ?
N3 C7 C8 109.0(4) . . ?
N3 C7 C3 120.6(4) . . ?
C8 C7 C3 130.4(4) . . ?
C7 C8 C9 107.4(4) . . ?
C7 C8 H8A 126.3 . . ?
C9 C8 H8A 126.3 . . ?
C10 C9 C14 118.4(4) . . ?
C10 C9 C8 134.7(4) . . ?
C14 C9 C8 106.9(4) . . ?
C11 C10 C9 119.2(5) . . ?
C11 C10 H10A 120.4 . . ?
C9 C10 H10A 120.4 . . ?
C10 C11 C12 121.2(5) . . ?
C10 C11 H11A 119.4 . . ?
C12 C11 H11A 119.4 . . ?
C13 C12 C11 121.9(5) . . ?
C13 C12 H12A 119.0 . . ?
C11 C12 H12A 119.0 . . ?
C12 C13 C14 117.1(5) . . ?
C12 C13 H13A 121.5 . . ?
C14 C13 H13A 121.5 . . ?
N3 C14 C13 130.3(4) . . ?
N3 C14 C9 107.4(4) . . ?
C13 C14 C9 122.2(4) . . ?
N4 C15 C16 109.1(4) . . ?
N4 C15 C6 118.6(3) . . ?
C16 C15 C6 132.3(4) . . ?
C15 C16 C17 106.7(4) . . ?
C15 C16 H16A 126.7 . . ?
C17 C16 H16A 126.7 . . ?
C18 C17 C22 118.1(4) . . ?
C18 C17 C16 134.5(4) . . ?
C22 C17 C16 107.4(3) . . ?
C19 C18 C17 119.0(5) . . ?
C19 C18 H18A 120.5 . . ?
C17 C18 H18A 120.5 . . ?
C18 C19 C20 121.7(4) . . ?
C18 C19 H19A 119.1 . . ?
C20 C19 H19A 119.1 . . ?
C21 C20 C19 121.2(5) . . ?
C21 C20 H20A 119.4 . . ?
C19 C20 H20A 119.4 . . ?
C20 C21 C22 117.2(5) . . ?
C20 C21 H21A 121.4 . . ?
C22 C21 H21A 121.4 . . ?
N4 C22 C21 129.4(4) . . ?
N4 C22 C17 107.7(4) . . ?
C21 C22 C17 122.8(4) . . ?
N1 C23 C24 111.8(4) . . ?
N1 C23 H23A 109.3 . . ?
C24 C23 H23A 109.3 . . ?
N1 C23 H23B 109.3 . . ?
C24 C23 H23B 109.3 . . ?
H23A C23 H23B 107.9 . . ?
C23 C24 C25 114.1(5) . . ?
C23 C24 H24A 108.7 . . ?
C25 C24 H24A 108.7 . . ?
C23 C24 H24B 108.7 . . ?
C25 C24 H24B 108.7 . . ?
H24A C24 H24B 107.6 . . ?
C24 C25 C26 111.7(6) . . ?
C24 C25 H25A 109.3 . . ?
C26 C25 H25A 109.3 . . ?
C24 C25 H25B 109.3 . . ?
C26 C25 H25B 109.3 . . ?
H25A C25 H25B 107.9 . . ?
C27 C26 C25 113.7(7) . . ?
C27 C26 H26A 108.8 . . ?
C25 C26 H26A 108.8 . . ?
C27 C26 H26B 108.8 . . ?
C25 C26 H26B 108.8 . . ?
H26A C26 H26B 107.7 . . ?
C26 C27 C28 110.1(10) . . ?
C26 C27 H27A 109.6 . . ?
C28 C27 H27A 109.6 . . ?
C26 C27 H27B 109.6 . . ?
C28 C27 H27B 109.6 . . ?
H27A C27 H27B 108.2 . . ?
C27 C28 H28A 109.5 . . ?
C27 C28 H28B 109.5 . . ?
H28A C28 H28B 109.5 . . ?
C27 C28 H28C 109.5 . . ?
H28A C28 H28C 109.5 . . ?
H28B C28 H28C 109.5 . . ?
O3 C29 N5 125.1(3) . . ?
O3 C29 C30 129.8(4) . . ?
N5 C29 C30 105.1(3) . . ?
C31 C30 C33 108.3(3) . . ?
C31 C30 C29 143.2(4) . . ?
C33 C30 C29 108.4(3) . . ?
N6 C31 C30 105.1(3) . . ?
N6 C31 C35 123.8(3) . . ?
C30 C31 C35 131.1(4) . . ?
O4 C32 N5 124.1(4) . . ?
O4 C32 C33 131.5(4) . . ?
N5 C32 C33 104.4(3) . . ?
C34 C33 C30 108.9(4) . . ?
C34 C33 C32 142.0(4) . . ?
C30 C33 C32 109.0(3) . . ?
N6 C34 C33 105.7(3) . . ?
N6 C34 C43 124.8(4) . . ?
C33 C34 C43 129.5(4) . . ?
N7 C35 C36 108.7(4) . . ?
N7 C35 C31 120.6(3) . . ?
C36 C35 C31 130.6(4) . . ?
C35 C36 C37 107.3(4) . . ?
C35 C36 H36A 126.3 . . ?
C37 C36 H36A 126.3 . . ?
C38 C37 C42 118.1(5) . . ?
C38 C37 C36 134.4(5) . . ?
C42 C37 C36 107.4(4) . . ?
C39 C38 C37 119.4(6) . . ?
C39 C38 H38A 120.3 . . ?
C37 C38 H38A 120.3 . . ?
C38 C39 C40 121.9(6) . . ?
C38 C39 H39A 119.1 . . ?
C40 C39 H39A 119.1 . . ?
C41 C40 C39 120.8(6) . . ?
C41 C40 H40A 119.6 . . ?
C39 C40 H40A 119.6 . . ?
C40 C41 C42 117.0(6) . . ?
C40 C41 H41A 121.5 . . ?
C42 C41 H41A 121.5 . . ?
N7 C42 C41 129.9(5) . . ?
N7 C42 C37 107.3(4) . . ?
C41 C42 C37 122.8(5) . . ?
N8 C43 C44 108.8(4) . . ?
N8 C43 C34 118.8(4) . . ?
C44 C43 C34 132.4(5) . . ?
C43 C44 C45 107.1(5) . . ?
C43 C44 H44A 126.4 . . ?
C45 C44 H44A 126.4 . . ?
C44 C45 C50 108.0(4) . . ?
C44 C45 C46 135.7(7) . . ?
C50 C45 C46 116.3(7) . . ?
C45 C46 C47 117.0(8) . . ?
C45 C46 H46A 121.5 . . ?
C47 C46 H46A 121.5 . . ?
C48 C47 C46 123.7(7) . . ?
C48 C47 H47A 118.2 . . ?
C46 C47 H47A 118.2 . . ?
C47 C48 C49 121.2(9) . . ?
C47 C48 H48A 119.4 . . ?
C49 C48 H48A 119.4 . . ?
C48 C49 C50 116.4(9) . . ?
C48 C49 H49A 121.8 . . ?
C50 C49 H49A 121.8 . . ?
N8 C50 C49 128.1(6) . . ?
N8 C50 C45 106.4(5) . . ?
C49 C50 C45 125.5(6) . . ?
N5 C51 C52 111.5(4) . . ?
N5 C51 H51A 109.3 . . ?
C52 C51 H51A 109.3 . . ?
N5 C51 H51B 109.3 . . ?
C52 C51 H51B 109.3 . . ?
H51A C51 H51B 108.0 . . ?
C53 C52 C51 112.7(5) . . ?
C53 C52 H52A 109.1 . . ?
C51 C52 H52A 109.1 . . ?
C53 C52 H52B 109.1 . . ?
C51 C52 H52B 109.1 . . ?
H52A C52 H52B 107.8 . . ?
C52 C53 C54 111.9(6) . . ?
C52 C53 H53A 109.2 . . ?
C54 C53 H53A 109.2 . . ?
C52 C53 H53B 109.2 . . ?
C54 C53 H53B 109.2 . . ?
H53A C53 H53B 107.9 . . ?
C55 C54 C53 112.7(8) . . ?
C55 C54 H54A 109.1 . . ?
C53 C54 H54A 109.1 . . ?
C55 C54 H54B 109.1 . . ?
C53 C54 H54B 109.1 . . ?
H54A C54 H54B 107.8 . . ?
C56 C55 C54 113.2(12) . . ?
C56 C55 H55A 108.9 . . ?
C54 C55 H55A 108.9 . . ?
C56 C55 H55B 108.9 . . ?
C54 C55 H55B 108.9 . . ?
H55A C55 H55B 107.8 . . ?
C55 C56 H56A 109.5 . . ?
C55 C56 H56B 109.5 . . ?
H56A C56 H56B 109.5 . . ?
C55 C56 H56C 109.5 . . ?
H56A C56 H56C 109.5 . . ?
H56B C56 H56C 109.5 . . ?
O5 C57 N9 124.0(4) . . ?
O5 C57 C58 130.2(4) . . ?
N9 C57 C58 105.8(3) . . ?
C59 C58 C61 108.7(3) . . ?
C59 C58 C57 142.9(4) . . ?
C61 C58 C57 108.3(4) . . ?
C58 C59 N10 105.3(3) . . ?
C58 C59 C63 132.0(4) . . ?
N10 C59 C63 122.6(3) . . ?
O6 C60 N9 123.9(4) . . ?
O6 C60 C61 131.0(4) . . ?
N9 C60 C61 105.1(3) . . ?
C62 C61 C58 108.4(4) . . ?
C62 C61 C60 142.8(4) . . ?
C58 C61 C60 108.7(3) . . ?
C61 C62 N10 106.3(3) . . ?
C61 C62 C71 128.7(4) . . ?
N10 C62 C71 125.0(3) . . ?
C64 C63 N11 109.2(4) . . ?
C64 C63 C59 130.9(4) . . ?
N11 C63 C59 119.9(3) . . ?
C63 C64 C65 107.8(4) . . ?
C63 C64 H64A 126.1 . . ?
C65 C64 H64A 126.1 . . ?
C70 C65 C66 119.2(5) . . ?
C70 C65 C64 106.5(4) . . ?
C66 C65 C64 134.3(5) . . ?
C67 C66 C65 119.0(6) . . ?
C67 C66 H66A 120.5 . . ?
C65 C66 H66A 120.5 . . ?
C66 C67 C68 120.7(6) . . ?
C66 C67 H67A 119.6 . . ?
C68 C67 H67A 119.6 . . ?
C69 C68 C67 122.2(5) . . ?
C69 C68 H68A 118.9 . . ?
C67 C68 H68A 118.9 . . ?
C68 C69 C70 117.5(6) . . ?
C68 C69 H69A 121.2 . . ?
C70 C69 H69A 121.2 . . ?
N11 C70 C69 130.8(5) . . ?
N11 C70 C65 108.0(4) . . ?
C69 C70 C65 121.2(5) . . ?
C72 C71 N12 108.8(4) . . ?
C72 C71 C62 133.1(4) . . ?
N12 C71 C62 118.1(3) . . ?
C71 C72 C73 107.8(4) . . ?
C71 C72 H72A 126.1 . . ?
C73 C72 H72A 126.1 . . ?
C74 C73 C78 118.4(4) . . ?
C74 C73 C72 135.4(4) . . ?
C78 C73 C72 106.1(4) . . ?
C75 C74 C73 118.9(4) . . ?
C75 C74 H74A 120.5 . . ?
C73 C74 H74A 120.5 . . ?
C74 C75 C76 122.3(4) . . ?
C74 C75 H75A 118.9 . . ?
C76 C75 H75A 118.9 . . ?
C77 C76 C75 120.5(5) . . ?
C77 C76 H76A 119.8 . . ?
C75 C76 H76A 119.8 . . ?
C76 C77 C78 117.3(4) . . ?
C76 C77 H77A 121.3 . . ?
C78 C77 H77A 121.3 . . ?
N12 C78 C77 128.9(4) . . ?
N12 C78 C73 108.4(4) . . ?
C77 C78 C73 122.7(4) . . ?
N9 C79 C80 112.7(4) . . ?
N9 C79 H79A 109.1 . . ?
C80 C79 H79A 109.1 . . ?
N9 C79 H79B 109.1 . . ?
C80 C79 H79B 109.1 . . ?
H79A C79 H79B 107.8 . . ?
C79 C80 C81 112.9(4) . . ?
C79 C80 H80A 109.0 . . ?
C81 C80 H80A 109.0 . . ?
C79 C80 H80B 109.0 . . ?
C81 C80 H80B 109.0 . . ?
H80A C80 H80B 107.8 . . ?
C82 C81 C80 112.8(5) . . ?
C82 C81 H81A 109.0 . . ?
C80 C81 H81A 109.0 . . ?
C82 C81 H81B 109.0 . . ?
C80 C81 H81B 109.0 . . ?
H81A C81 H81B 107.8 . . ?
C81 C82 C83 115.0(5) . . ?
C81 C82 H82A 108.5 . . ?
C83 C82 H82A 108.5 . . ?
C81 C82 H82B 108.5 . . ?
C83 C82 H82B 108.5 . . ?
H82A C82 H82B 107.5 . . ?
C84 C83 C82 115.3(7) . . ?
C84 C83 H83A 108.5 . . ?
C82 C83 H83A 108.5 . . ?
C84 C83 H83B 108.5 . . ?
C82 C83 H83B 108.5 . . ?
H83A C83 H83B 107.5 . . ?
C83 C84 H84A 109.5 . . ?
C83 C84 H84B 109.5 . . ?
H84A C84 H84B 109.5 . . ?
C83 C84 H84C 109.5 . . ?
H84A C84 H84C 109.5 . . ?
H84B C84 H84C 109.5 . . ?
O7 C85 N13 124.2(4) . . ?
O7 C85 C86 131.3(4) . . ?
N13 C85 C86 104.4(3) . . ?
C87 C86 C89 109.4(3) . . ?
C87 C86 C85 141.2(4) . . ?
C89 C86 C85 109.3(3) . . ?
C86 C87 N14 105.2(3) . . ?
C86 C87 C91 129.9(4) . . ?
N14 C87 C91 124.8(3) . . ?
O8 C88 N13 124.8(3) . . ?
O8 C88 C89 129.8(4) . . ?
N13 C88 C89 105.4(3) . . ?
C90 C89 C86 108.2(3) . . ?
C90 C89 C88 143.5(4) . . ?
C86 C89 C88 108.2(3) . . ?
C89 C90 N14 105.6(3) . . ?
C89 C90 C99 131.9(3) . . ?
N14 C90 C99 122.4(3) . . ?
C92 C91 N15 109.2(4) . . ?
C92 C91 C87 133.2(4) . . ?
N15 C91 C87 117.6(3) . . ?
C91 C92 C93 107.5(4) . . ?
C91 C92 H92A 126.3 . . ?
C93 C92 H92A 126.3 . . ?
C94 C93 C98 118.2(5) . . ?
C94 C93 C92 134.9(5) . . ?
C98 C93 C92 106.8(4) . . ?
C95 C94 C93 118.6(5) . . ?
C95 C94 H94A 120.7 . . ?
C93 C94 H94A 120.7 . . ?
C94 C95 C96 122.1(5) . . ?
C94 C95 H95A 118.9 . . ?
C96 C95 H95A 118.9 . . ?
C97 C96 C95 120.2(5) . . ?
C97 C96 H96A 119.9 . . ?
C95 C96 H96A 119.9 . . ?
C96 C97 C98 118.3(5) . . ?
C96 C97 H97A 120.8 . . ?
C98 C97 H97A 120.8 . . ?
N15 C98 C97 130.2(5) . . ?
N15 C98 C93 107.2(4) . . ?
C97 C98 C93 122.6(4) . . ?
C100 C99 N16 109.0(4) . . ?
C100 C99 C90 130.3(4) . . ?
N16 C99 C90 120.5(4) . . ?
C99 C100 C101 107.3(4) . . ?
C99 C100 H10B 126.3 . . ?
C101 C100 H10B 126.3 . . ?
C106 C101 C102 118.7(5) . . ?
C106 C101 C100 106.6(4) . . ?
C102 C101 C100 134.7(5) . . ?
C103 C102 C101 119.3(6) . . ?
C103 C102 H10C 120.4 . . ?
C101 C102 H10C 120.4 . . ?
C102 C103 C104 120.3(5) . . ?
C102 C103 H10D 119.8 . . ?
C104 C103 H10D 119.8 . . ?
C105 C104 C103 122.5(5) . . ?
C105 C104 H10E 118.8 . . ?
C103 C104 H10E 118.8 . . ?
C104 C105 C106 117.0(5) . . ?
C104 C105 H10F 121.5 . . ?
C106 C105 H10F 121.5 . . ?
N16 C106 C105 129.9(5) . . ?
N16 C106 C101 107.9(4) . . ?
C105 C106 C101 122.2(5) . . ?
N13 C107 C108 112.7(4) . . ?
N13 C107 H10G 109.1 . . ?
C108 C107 H10G 109.1 . . ?
N13 C107 H10H 109.1 . . ?
C108 C107 H10H 109.1 . . ?
H10G C107 H10H 107.8 . . ?
C109 C108 C107 113.4(5) . . ?
C109 C108 H10I 108.9 . . ?
C107 C108 H10I 108.9 . . ?
C109 C108 H10J 108.9 . . ?
C107 C108 H10J 108.9 . . ?
H10I C108 H10J 107.7 . . ?
C110 C109 C108 113.1(5) . . ?
C110 C109 H10K 109.0 . . ?
C108 C109 H10K 109.0 . . ?
C110 C109 H10L 109.0 . . ?
C108 C109 H10L 109.0 . . ?
H10K C109 H10L 107.8 . . ?
C109 C110 C111 114.4(7) . . ?
C109 C110 H11B 108.7 . . ?
C111 C110 H11B 108.7 . . ?
C109 C110 H11C 108.7 . . ?
C111 C110 H11C 108.7 . . ?
H11B C110 H11C 107.6 . . ?
C112 C111 C110 113.7(10) . . ?
C112 C111 H11D 108.8 . . ?
C110 C111 H11D 108.8 . . ?
C112 C111 H11E 108.8 . . ?
C110 C111 H11E 108.8 . . ?
H11D C111 H11E 107.7 . . ?
C111 C112 H11F 109.5 . . ?
C111 C112 H11G 109.5 . . ?
H11F C112 H11G 109.5 . . ?
C111 C112 H11H 109.5 . . ?
H11F C112 H11H 109.5 . . ?
H11G C112 H11H 109.5 . . ?
Cl2A C113 Cl1A 111.5(13) . . ?
Cl2A C113 H11I 109.3 . . ?
Cl1A C113 H11I 109.3 . . ?
Cl2A C113 H11J 109.3 . . ?
Cl1A C113 H11J 109.3 . . ?
H11I C113 H11J 108.0 . . ?
Cl2B C114 Cl1B 108(2) . . ?
Cl2B C114 H11K 110.1 . . ?
Cl1B C114 H11K 110.1 . . ?
Cl2B C114 H11L 110.1 . . ?
Cl1B C114 H11L 110.1 . . ?
H11K C114 H11L 108.4 . . ?
Cl4A C115 Cl3A 123(2) . . ?
Cl4A C115 H11M 106.7 . . ?
Cl3A C115 H11M 106.7 . . ?
Cl4A C115 H11N 106.7 . . ?
Cl3A C115 H11N 106.7 . . ?
H11M C115 H11N 106.6 . . ?
Cl4B C116 Cl3B 115.2(9) . . ?
Cl4B C116 H11O 108.5 . . ?
Cl3B C116 H11O 108.5 . . ?
Cl4B C116 H11P 108.5 . . ?
Cl3B C116 H11P 108.5 . . ?
H11O C116 H11P 107.5 . . ?
Cl6 C117 Cl5 114.8(6) . . ?
Cl6 C117 H11Q 108.6 . . ?
Cl5 C117 H11Q 108.6 . . ?
Cl6 C117 H11R 108.6 . . ?
Cl5 C117 H11R 108.6 . . ?
H11Q C117 H11R 107.5 . . ?

loop_
_geom_bond_atom_site_label_1
_geom_bond_atom_site_label_2
_geom_bond_distance
_geom_bond_site_symmetry_2
_geom_bond_publ_flag
O1 C1 1.233(5) . ?
O2 C4 1.215(5) . ?
O3 C29 1.221(5) . ?
O4 C32 1.217(5) . ?
O5 C57 1.242(5) . ?
O6 C60 1.219(5) . ?
O7 C85 1.217(5) . ?
O8 C88 1.228(5) . ?
N1 C1 1.391(5) . ?
N1 C4 1.405(5) . ?
N1 C23 1.469(5) . ?
N2 C6 1.372(5) . ?
N2 C3 1.385(5) . ?
N2 H2A 0.8600 . ?
N3 C7 1.373(5) . ?
N3 C14 1.376(6) . ?
N3 H3A 0.8600 . ?
N4 C22 1.369(5) . ?
N4 C15 1.382(6) . ?
N4 H4A 0.8600 . ?
N5 C29 1.393(5) . ?
N5 C32 1.406(5) . ?
N5 C51 1.472(5) . ?
N6 C34 1.375(6) . ?
N6 C31 1.385(5) . ?
N6 H6A 0.8600 . ?
N7 C35 1.376(5) . ?
N7 C42 1.379(6) . ?
N7 H7A 0.8600 . ?
N8 C43 1.373(6) . ?
N8 C50 1.374(6) . ?
N8 H8B 0.8600 . ?
N9 C57 1.392(6) . ?
N9 C60 1.412(5) . ?
N9 C79 1.458(5) . ?
N10 C62 1.377(5) . ?
N10 C59 1.393(5) . ?
N10 H10M 0.8600 . ?
N11 C70 1.366(6) . ?
N11 C63 1.380(5) . ?
N11 H11I 0.8600 . ?
N12 C78 1.370(5) . ?
N12 C71 1.385(5) . ?
N12 H12B 0.8600 . ?
N13 C88 1.394(5) . ?
N13 C85 1.413(5) . ?
N13 C107 1.459(5) . ?
N14 C87 1.380(5) . ?
N14 C90 1.385(5) . ?
N14 H14A 0.8600 . ?
N15 C98 1.372(5) . ?
N15 C91 1.378(6) . ?
N15 H15A 0.8600 . ?
N16 C106 1.367(6) . ?
N16 C99 1.372(5) . ?
N16 H16B 0.8600 . ?
C1 C2 1.455(5) . ?
C2 C3 1.388(5) . ?
C2 C5 1.402(6) . ?
C3 C7 1.429(6) . ?
C4 C5 1.450(6) . ?
C5 C6 1.374(5) . ?
C6 C15 1.440(5) . ?
C7 C8 1.376(6) . ?
C8 C9 1.419(6) . ?
C8 H8A 0.9300 . ?
C9 C10 1.410(6) . ?
C9 C14 1.413(6) . ?
C10 C11 1.356(8) . ?
C10 H10A 0.9300 . ?
C11 C12 1.397(9) . ?
C11 H11A 0.9300 . ?
C12 C13 1.374(8) . ?
C12 H12A 0.9300 . ?
C13 C14 1.387(6) . ?
C13 H13A 0.9300 . ?
C15 C16 1.385(6) . ?
C16 C17 1.421(6) . ?
C16 H16A 0.9300 . ?
C17 C18 1.407(6) . ?
C17 C22 1.413(6) . ?
C18 C19 1.374(7) . ?
C18 H18A 0.9300 . ?
C19 C20 1.395(8) . ?
C19 H19A 0.9300 . ?
C20 C21 1.380(7) . ?
C20 H20A 0.9300 . ?
C21 C22 1.394(6) . ?
C21 H21A 0.9300 . ?
C23 C24 1.511(8) . ?
C23 H23A 0.9700 . ?
C23 H23B 0.9700 . ?
C24 C25 1.524(7) . ?
C24 H24A 0.9700 . ?
C24 H24B 0.9700 . ?
C25 C26 1.526(9) . ?
C25 H25A 0.9700 . ?
C25 H25B 0.9700 . ?
C26 C27 1.501(10) . ?
C26 H26A 0.9700 . ?
C26 H26B 0.9700 . ?
C27 C28 1.555(14) . ?
C27 H27A 0.9700 . ?
C27 H27B 0.9700 . ?
C28 H28A 0.9600 . ?
C28 H28B 0.9600 . ?
C28 H28C 0.9600 . ?
C29 C30 1.454(5) . ?
C30 C31 1.391(5) . ?
C30 C33 1.403(6) . ?
C31 C35 1.425(6) . ?
C32 C33 1.455(6) . ?
C33 C34 1.376(5) . ?
C34 C43 1.429(6) . ?
C35 C36 1.379(6) . ?
C36 C37 1.414(7) . ?
C36 H36A 0.9300 . ?
C37 C38 1.404(7) . ?
C37 C42 1.405(7) . ?
C38 C39 1.356(10) . ?
C38 H38A 0.9300 . ?
C39 C40 1.397(11) . ?
C39 H39A 0.9300 . ?
C40 C41 1.384(9) . ?
C40 H40A 0.9300 . ?
C41 C42 1.394(7) . ?
C41 H41A 0.9300 . ?
C43 C44 1.373(6) . ?
C44 C45 1.407(9) . ?
C44 H44A 0.9300 . ?
C45 C50 1.409(10) . ?
C45 C46 1.420(8) . ?
C46 C47 1.422(13) . ?
C46 H46A 0.9300 . ?
C47 C48 1.352(15) . ?
C47 H47A 0.9300 . ?
C48 C49 1.367(11) . ?
C48 H48A 0.9300 . ?
C49 C50 1.394(10) . ?
C49 H49A 0.9300 . ?
C51 C52 1.520(7) . ?
C51 H51A 0.9700 . ?
C51 H51B 0.9700 . ?
C52 C53 1.515(7) . ?
C52 H52A 0.9700 . ?
C52 H52B 0.9700 . ?
C53 C54 1.538(10) . ?
C53 H53A 0.9700 . ?
C53 H53B 0.9700 . ?
C54 C55 1.519(12) . ?
C54 H54A 0.9700 . ?
C54 H54B 0.9700 . ?
C55 C56 1.455(18) . ?
C55 H55A 0.9700 . ?
C55 H55B 0.9700 . ?
C56 H56A 0.9600 . ?
C56 H56B 0.9600 . ?
C56 H56C 0.9600 . ?
C57 C58 1.445(5) . ?
C58 C59 1.383(5) . ?
C58 C61 1.411(6) . ?
C59 C63 1.434(6) . ?
C60 C61 1.444(5) . ?
C61 C62 1.375(5) . ?
C62 C71 1.436(6) . ?
C63 C64 1.354(6) . ?
C64 C65 1.417(7) . ?
C64 H64A 0.9300 . ?
C65 C70 1.403(7) . ?
C65 C66 1.408(7) . ?
C66 C67 1.360(9) . ?
C66 H66A 0.9300 . ?
C67 C68 1.389(10) . ?
C67 H67A 0.9300 . ?
C68 C69 1.368(9) . ?
C68 H68A 0.9300 . ?
C69 C70 1.392(7) . ?
C69 H69A 0.9300 . ?
C71 C72 1.371(6) . ?
C72 C73 1.431(6) . ?
C72 H72A 0.9300 . ?
C73 C74 1.403(6) . ?
C73 C78 1.409(6) . ?
C74 C75 1.365(7) . ?
C74 H74A 0.9300 . ?
C75 C76 1.401(8) . ?
C75 H75A 0.9300 . ?
C76 C77 1.382(7) . ?
C76 H76A 0.9300 . ?
C77 C78 1.397(6) . ?
C77 H77A 0.9300 . ?
C79 C80 1.519(7) . ?
C79 H79A 0.9700 . ?
C79 H79B 0.9700 . ?
C80 C81 1.527(6) . ?
C80 H80A 0.9700 . ?
C80 H80B 0.9700 . ?
C81 C82 1.508(8) . ?
C81 H81A 0.9700 . ?
C81 H81B 0.9700 . ?
C82 C83 1.519(8) . ?
C82 H82A 0.9700 . ?
C82 H82B 0.9700 . ?
C83 C84 1.481(11) . ?
C83 H83A 0.9700 . ?
C83 H83B 0.9700 . ?
C84 H84A 0.9600 . ?
C84 H84B 0.9600 . ?
C84 H84C 0.9600 . ?
C85 C86 1.459(5) . ?
C86 C87 1.374(5) . ?
C86 C89 1.400(6) . ?
C87 C91 1.439(5) . ?
C88 C89 1.463(5) . ?
C89 C90 1.378(5) . ?
C90 C99 1.434(6) . ?
C91 C92 1.362(6) . ?
C92 C93 1.424(7) . ?
C92 H92A 0.9300 . ?
C93 C94 1.409(6) . ?
C93 C98 1.416(7) . ?
C94 C95 1.372(8) . ?
C94 H94A 0.9300 . ?
C95 C96 1.406(9) . ?
C95 H95A 0.9300 . ?
C96 C97 1.374(8) . ?
C96 H96A 0.9300 . ?
C97 C98 1.381(7) . ?
C97 H97A 0.9300 . ?
C99 C100 1.368(6) . ?
C100 C101 1.423(7) . ?
C100 H10B 0.9300 . ?
C101 C106 1.402(7) . ?
C101 C102 1.412(7) . ?
C102 C103 1.371(9) . ?
C102 H10C 0.9300 . ?
C103 C104 1.391(10) . ?
C103 H10D 0.9300 . ?
C104 C105 1.378(9) . ?
C104 H10E 0.9300 . ?
C105 C106 1.392(7) . ?
C105 H10F 0.9300 . ?
C107 C108 1.514(7) . ?
C107 H10G 0.9700 . ?
C107 H10H 0.9700 . ?
C108 C109 1.513(7) . ?
C108 H10I 0.9700 . ?
C108 H10J 0.9700 . ?
C109 C110 1.511(9) . ?
C109 H10K 0.9700 . ?
C109 H10L 0.9700 . ?
C110 C111 1.540(11) . ?
C110 H11B 0.9700 . ?
C110 H11C 0.9700 . ?
C111 C112 1.479(13) . ?
C111 H11D 0.9700 . ?
C111 H11E 0.9700 . ?
C112 H11F 0.9600 . ?
C112 H11G 0.9600 . ?
C112 H11H 0.9600 . ?
C113 Cl2A 1.74(2) . ?
C113 Cl1A 1.747(19) . ?
C113 H11I 0.9700 . ?
C113 H11J 0.9700 . ?
C114 Cl2B 1.68(2) . ?
C114 Cl1B 1.77(2) . ?
C114 H11K 0.9700 . ?
C114 H11L 0.9700 . ?
C115 Cl4A 1.64(2) . ?
C115 Cl3A 1.75(2) . ?
C115 H11M 0.9700 . ?
C115 H11N 0.9700 . ?
C116 Cl4B 1.625(14) . ?
C116 Cl3B 1.785(13) . ?
C116 H11O 0.9700 . ?
C116 H11P 0.9700 . ?
C117 Cl6 1.691(12) . ?
C117 Cl5 1.700(11) . ?
C117 H11Q 0.9700 . ?
C117 H11R 0.9700 . ?

loop_
_geom_hbond_atom_site_label_D
_geom_hbond_atom_site_label_H
_geom_hbond_atom_site_label_A
_geom_hbond_distance_DH
_geom_hbond_distance_HA
_geom_hbond_distance_DA
_geom_hbond_angle_DHA
_geom_hbond_site_symmetry_A
N2 H2A O3 0.86 1.99 2.847(4) 174.7 2_564
N3 H3A O1 0.86 2.43 3.187(5) 147.5 .
N4 H4A O2 0.86 2.18 2.975(5) 153.4 .
N6 H6A O1 0.86 2.04 2.898(4) 171.6 4_465
N7 H7A O3 0.86 2.38 3.140(5) 147.9 .
N8 H8B O4 0.86 2.23 3.023(5) 152.8 .
N10 H10M O8 0.86 2.05 2.901(4) 173.6 3_545
N11 H11I O5 0.86 2.40 3.157(5) 147.5 .
N12 H12B O6 0.86 2.19 2.985(5) 153.9 .
N14 H14A O5 0.86 2.02 2.873(4) 169.6 .
N15 H15A O7 0.86 2.18 2.982(5) 155.1 .
N16 H16B O8 0.86 2.46 3.200(5) 144.8 .
C13 H13A O6 0.93 2.64 3.147(6) 114.8 2_564
C16 H16A O3 0.93 2.62 3.415(5) 144.4 2_564
C44 H44A O1 0.93 2.53 3.349(7) 146.5 4_465
C49 H49A Cl1B 0.93 2.86 3.784(16) 171.5 3_455
C69 H69A O2 0.93 2.65 3.186(7) 117.3 4_565
C92 H92A O5 0.93 2.61 3.421(6) 145.5 .
C105 H10F O4 0.93 2.63 3.231(6) 123.0 .

loop_
_geom_torsion_atom_site_label_1
_geom_torsion_atom_site_label_2
_geom_torsion_atom_site_label_3
_geom_torsion_atom_site_label_4
_geom_torsion
_geom_torsion_site_symmetry_1
_geom_torsion_site_symmetry_2
_geom_torsion_site_symmetry_3
_geom_torsion_site_symmetry_4
_geom_torsion_publ_flag
C4 N1 C1 O1 178.6(4) . . . . ?
C23 N1 C1 O1 5.0(7) . . . . ?
C4 N1 C1 C2 -1.3(5) . . . . ?
C23 N1 C1 C2 -174.8(4) . . . . ?
O1 C1 C2 C3 6.2(10) . . . . ?
N1 C1 C2 C3 -174.0(6) . . . . ?
O1 C1 C2 C5 -178.2(5) . . . . ?
N1 C1 C2 C5 1.7(5) . . . . ?
C6 N2 C3 C2 -0.5(5) . . . . ?
C6 N2 C3 C7 177.7(4) . . . . ?
C5 C2 C3 N2 0.6(5) . . . . ?
C1 C2 C3 N2 176.2(6) . . . . ?
C5 C2 C3 C7 -177.5(4) . . . . ?
C1 C2 C3 C7 -1.8(10) . . . . ?
C1 N1 C4 O2 179.7(4) . . . . ?
C23 N1 C4 O2 -6.7(7) . . . . ?
C1 N1 C4 C5 0.4(5) . . . . ?
C23 N1 C4 C5 174.0(4) . . . . ?
C3 C2 C5 C6 -0.4(5) . . . . ?
C1 C2 C5 C6 -177.7(4) . . . . ?
C3 C2 C5 C4 175.7(4) . . . . ?
C1 C2 C5 C4 -1.5(5) . . . . ?
O2 C4 C5 C6 -4.5(10) . . . . ?
N1 C4 C5 C6 174.7(6) . . . . ?
O2 C4 C5 C2 -178.5(5) . . . . ?
N1 C4 C5 C2 0.7(5) . . . . ?
C3 N2 C6 C5 0.3(5) . . . . ?
C3 N2 C6 C15 179.3(4) . . . . ?
C2 C5 C6 N2 0.1(5) . . . . ?
C4 C5 C6 N2 -174.0(6) . . . . ?
C2 C5 C6 C15 -178.9(4) . . . . ?
C4 C5 C6 C15 7.1(9) . . . . ?
C14 N3 C7 C8 -0.5(5) . . . . ?
C14 N3 C7 C3 176.8(4) . . . . ?
N2 C3 C7 N3 177.3(4) . . . . ?
C2 C3 C7 N3 -5.0(7) . . . . ?
N2 C3 C7 C8 -6.1(7) . . . . ?
C2 C3 C7 C8 171.6(5) . . . . ?
N3 C7 C8 C9 0.6(5) . . . . ?
C3 C7 C8 C9 -176.3(4) . . . . ?
C7 C8 C9 C10 179.4(5) . . . . ?
C7 C8 C9 C14 -0.5(5) . . . . ?
C14 C9 C10 C11 -0.2(7) . . . . ?
C8 C9 C10 C11 180.0(5) . . . . ?
C9 C10 C11 C12 -0.3(8) . . . . ?
C10 C11 C12 C13 -0.3(9) . . . . ?
C11 C12 C13 C14 1.3(8) . . . . ?
C7 N3 C14 C13 179.1(5) . . . . ?
C7 N3 C14 C9 0.2(5) . . . . ?
C12 C13 C14 N3 179.4(5) . . . . ?
C12 C13 C14 C9 -1.8(7) . . . . ?
C10 C9 C14 N3 -179.7(4) . . . . ?
C8 C9 C14 N3 0.2(5) . . . . ?
C10 C9 C14 C13 1.3(7) . . . . ?
C8 C9 C14 C13 -178.8(4) . . . . ?
C22 N4 C15 C16 0.2(5) . . . . ?
C22 N4 C15 C6 -179.8(4) . . . . ?
N2 C6 C15 N4 -177.8(4) . . . . ?
C5 C6 C15 N4 1.0(6) . . . . ?
N2 C6 C15 C16 2.1(7) . . . . ?
C5 C6 C15 C16 -179.1(5) . . . . ?
N4 C15 C16 C17 -0.4(5) . . . . ?
C6 C15 C16 C17 179.6(4) . . . . ?
C15 C16 C17 C18 -177.2(5) . . . . ?
C15 C16 C17 C22 0.5(5) . . . . ?
C22 C17 C18 C19 -1.2(7) . . . . ?
C16 C17 C18 C19 176.4(5) . . . . ?
C17 C18 C19 C20 1.3(8) . . . . ?
C18 C19 C20 C21 -0.6(8) . . . . ?
C19 C20 C21 C22 -0.2(8) . . . . ?
C15 N4 C22 C21 177.2(4) . . . . ?
C15 N4 C22 C17 0.1(5) . . . . ?
C20 C21 C22 N4 -176.5(5) . . . . ?
C20 C21 C22 C17 0.2(7) . . . . ?
C18 C17 C22 N4 177.8(4) . . . . ?
C16 C17 C22 N4 -0.4(5) . . . . ?
C18 C17 C22 C21 0.5(7) . . . . ?
C16 C17 C22 C21 -177.7(4) . . . . ?
C1 N1 C23 C24 86.4(6) . . . . ?
C4 N1 C23 C24 -86.5(5) . . . . ?
N1 C23 C24 C25 -171.4(4) . . . . ?
C23 C24 C25 C26 176.2(5) . . . . ?
C24 C25 C26 C27 -174.8(6) . . . . ?
C25 C26 C27 C28 174.7(7) . . . . ?
C32 N5 C29 O3 178.1(4) . . . . ?
C51 N5 C29 O3 2.5(7) . . . . ?
C32 N5 C29 C30 -1.1(5) . . . . ?
C51 N5 C29 C30 -176.7(4) . . . . ?
O3 C29 C30 C31 7.1(9) . . . . ?
N5 C29 C30 C31 -173.7(6) . . . . ?
O3 C29 C30 C33 -177.6(4) . . . . ?
N5 C29 C30 C33 1.5(5) . . . . ?
C34 N6 C31 C30 -0.6(5) . . . . ?
C34 N6 C31 C35 176.9(4) . . . . ?
C33 C30 C31 N6 1.0(5) . . . . ?
C29 C30 C31 N6 176.2(5) . . . . ?
C33 C30 C31 C35 -176.4(4) . . . . ?
C29 C30 C31 C35 -1.1(9) . . . . ?
C29 N5 C32 O4 179.0(4) . . . . ?
C51 N5 C32 O4 -5.4(7) . . . . ?
C29 N5 C32 C33 0.3(5) . . . . ?
C51 N5 C32 C33 175.9(4) . . . . ?
C31 C30 C33 C34 -0.9(5) . . . . ?
C29 C30 C33 C34 -178.0(4) . . . . ?
C31 C30 C33 C32 175.6(4) . . . . ?
C29 C30 C33 C32 -1.4(5) . . . . ?
O4 C32 C33 C34 -3.1(10) . . . . ?
N5 C32 C33 C34 175.4(6) . . . . ?
O4 C32 C33 C30 -177.8(5) . . . . ?
N5 C32 C33 C30 0.7(5) . . . . ?
C31 N6 C34 C33 0.1(5) . . . . ?
C31 N6 C34 C43 178.2(4) . . . . ?
C30 C33 C34 N6 0.5(5) . . . . ?
C32 C33 C34 N6 -174.2(6) . . . . ?
C30 C33 C34 C43 -177.5(4) . . . . ?
C32 C33 C34 C43 7.8(9) . . . . ?
C42 N7 C35 C36 -1.7(5) . . . . ?
C42 N7 C35 C31 174.5(4) . . . . ?
N6 C31 C35 N7 179.0(4) . . . . ?
C30 C31 C35 N7 -4.1(7) . . . . ?
N6 C31 C35 C36 -5.8(7) . . . . ?
C30 C31 C35 C36 171.1(5) . . . . ?
N7 C35 C36 C37 1.8(5) . . . . ?
C31 C35 C36 C37 -173.8(4) . . . . ?
C35 C36 C37 C38 179.1(6) . . . . ?
C35 C36 C37 C42 -1.3(6) . . . . ?
C42 C37 C38 C39 1.8(9) . . . . ?
C36 C37 C38 C39 -178.7(7) . . . . ?
C37 C38 C39 C40 -1.2(12) . . . . ?
C38 C39 C40 C41 -0.7(12) . . . . ?
C39 C40 C41 C42 1.9(10) . . . . ?
C35 N7 C42 C41 -178.7(5) . . . . ?
C35 N7 C42 C37 0.9(5) . . . . ?
C40 C41 C42 N7 178.2(5) . . . . ?
C40 C41 C42 C37 -1.3(8) . . . . ?
C38 C37 C42 N7 179.9(5) . . . . ?
C36 C37 C42 N7 0.3(5) . . . . ?
C38 C37 C42 C41 -0.5(8) . . . . ?
C36 C37 C42 C41 179.8(5) . . . . ?
C50 N8 C43 C44 0.5(6) . . . . ?
C50 N8 C43 C34 178.4(4) . . . . ?
N6 C34 C43 N8 -175.5(4) . . . . ?
C33 C34 C43 N8 2.2(7) . . . . ?
N6 C34 C43 C44 1.9(8) . . . . ?
C33 C34 C43 C44 179.6(5) . . . . ?
N8 C43 C44 C45 -0.6(5) . . . . ?
C34 C43 C44 C45 -178.2(5) . . . . ?
C43 C44 C45 C50 0.6(6) . . . . ?
C43 C44 C45 C46 -178.4(7) . . . . ?
C44 C45 C46 C47 179.4(6) . . . . ?
C50 C45 C46 C47 0.5(9) . . . . ?
C45 C46 C47 C48 -2.1(12) . . . . ?
C46 C47 C48 C49 2.0(15) . . . . ?
C47 C48 C49 C50 -0.4(13) . . . . ?
C43 N8 C50 C49 177.7(6) . . . . ?
C43 N8 C50 C45 -0.1(6) . . . . ?
C48 C49 C50 N8 -178.5(7) . . . . ?
C48 C49 C50 C45 -1.1(10) . . . . ?
C44 C45 C50 N8 -0.3(6) . . . . ?
C46 C45 C50 N8 178.9(5) . . . . ?
C44 C45 C50 C49 -178.2(6) . . . . ?
C46 C45 C50 C49 1.0(9) . . . . ?
C29 N5 C51 C52 87.7(5) . . . . ?
C32 N5 C51 C52 -87.5(5) . . . . ?
N5 C51 C52 C53 -173.9(4) . . . . ?
C51 C52 C53 C54 176.3(5) . . . . ?
C52 C53 C54 C55 -173.6(8) . . . . ?
C53 C54 C55 C56 174.6(12) . . . . ?
C60 N9 C57 O5 -178.9(4) . . . . ?
C79 N9 C57 O5 0.9(7) . . . . ?
C60 N9 C57 C58 0.1(5) . . . . ?
C79 N9 C57 C58 179.9(4) . . . . ?
O5 C57 C58 C59 -6.3(10) . . . . ?
N9 C57 C58 C59 174.8(6) . . . . ?
O5 C57 C58 C61 178.1(4) . . . . ?
N9 C57 C58 C61 -0.8(5) . . . . ?
C61 C58 C59 N10 -0.5(5) . . . . ?
C57 C58 C59 N10 -176.2(6) . . . . ?
C61 C58 C59 C63 176.1(4) . . . . ?
C57 C58 C59 C63 0.5(10) . . . . ?
C62 N10 C59 C58 0.4(5) . . . . ?
C62 N10 C59 C63 -176.6(4) . . . . ?
C57 N9 C60 O6 -178.5(4) . . . . ?
C79 N9 C60 O6 1.7(7) . . . . ?
C57 N9 C60 C61 0.7(5) . . . . ?
C79 N9 C60 C61 -179.1(4) . . . . ?
C59 C58 C61 C62 0.5(5) . . . . ?
C57 C58 C61 C62 177.7(4) . . . . ?
C59 C58 C61 C60 -176.0(4) . . . . ?
C57 C58 C61 C60 1.2(5) . . . . ?
O6 C60 C61 C62 3.4(10) . . . . ?
N9 C60 C61 C62 -175.6(6) . . . . ?
O6 C60 C61 C58 177.9(5) . . . . ?
N9 C60 C61 C58 -1.1(5) . . . . ?
C58 C61 C62 N10 -0.2(5) . . . . ?
C60 C61 C62 N10 174.3(6) . . . . ?
C58 C61 C62 C71 177.7(4) . . . . ?
C60 C61 C62 C71 -7.8(9) . . . . ?
C59 N10 C62 C61 -0.2(5) . . . . ?
C59 N10 C62 C71 -178.1(4) . . . . ?
C70 N11 C63 C64 0.8(5) . . . . ?
C70 N11 C63 C59 -177.0(4) . . . . ?
C58 C59 C63 C64 -170.7(5) . . . . ?
N10 C59 C63 C64 5.5(7) . . . . ?
C58 C59 C63 N11 6.5(7) . . . . ?
N10 C59 C63 N11 -177.3(4) . . . . ?
N11 C63 C64 C65 -0.7(5) . . . . ?
C59 C63 C64 C65 176.7(4) . . . . ?
C63 C64 C65 C70 0.4(6) . . . . ?
C63 C64 C65 C66 -177.6(6) . . . . ?
C70 C65 C66 C67 2.0(9) . . . . ?
C64 C65 C66 C67 179.8(6) . . . . ?
C65 C66 C67 C68 -0.9(10) . . . . ?
C66 C67 C68 C69 0.3(11) . . . . ?
C67 C68 C69 C70 -0.9(10) . . . . ?
C63 N11 C70 C69 -179.3(5) . . . . ?
C63 N11 C70 C65 -0.5(5) . . . . ?
C68 C69 C70 N11 -179.3(6) . . . . ?
C68 C69 C70 C65 2.0(8) . . . . ?
C66 C65 C70 N11 178.4(5) . . . . ?
C64 C65 C70 N11 0.1(5) . . . . ?
C66 C65 C70 C69 -2.6(8) . . . . ?
C64 C65 C70 C69 179.0(5) . . . . ?
C78 N12 C71 C72 0.5(5) . . . . ?
C78 N12 C71 C62 179.8(4) . . . . ?
C61 C62 C71 C72 179.8(5) . . . . ?
N10 C62 C71 C72 -2.8(7) . . . . ?
C61 C62 C71 N12 0.7(7) . . . . ?
N10 C62 C71 N12 178.2(4) . . . . ?
N12 C71 C72 C73 -0.4(5) . . . . ?
C62 C71 C72 C73 -179.5(4) . . . . ?
C71 C72 C73 C74 177.7(5) . . . . ?
C71 C72 C73 C78 0.2(5) . . . . ?
C78 C73 C74 C75 0.4(7) . . . . ?
C72 C73 C74 C75 -176.8(5) . . . . ?
C73 C74 C75 C76 0.0(8) . . . . ?
C74 C75 C76 C77 -0.1(8) . . . . ?
C75 C76 C77 C78 -0.3(7) . . . . ?
C71 N12 C78 C77 -177.1(4) . . . . ?
C71 N12 C78 C73 -0.4(5) . . . . ?
C76 C77 C78 N12 177.2(5) . . . . ?
C76 C77 C78 C73 0.8(7) . . . . ?
C74 C73 C78 N12 -177.9(4) . . . . ?
C72 C73 C78 N12 0.1(5) . . . . ?
C74 C73 C78 C77 -0.9(7) . . . . ?
C72 C73 C78 C77 177.1(4) . . . . ?
C57 N9 C79 C80 -89.9(5) . . . . ?
C60 N9 C79 C80 89.9(5) . . . . ?
N9 C79 C80 C81 171.4(4) . . . . ?
C79 C80 C81 C82 -175.4(4) . . . . ?
C80 C81 C82 C83 178.8(5) . . . . ?
C81 C82 C83 C84 -178.2(6) . . . . ?
C88 N13 C85 O7 179.1(4) . . . . ?
C107 N13 C85 O7 -4.9(7) . . . . ?
C88 N13 C85 C86 0.8(5) . . . . ?
C107 N13 C85 C86 176.9(4) . . . . ?
O7 C85 C86 C87 -2.5(10) . . . . ?
N13 C85 C86 C87 175.5(5) . . . . ?
O7 C85 C86 C89 -177.4(5) . . . . ?
N13 C85 C86 C89 0.7(5) . . . . ?
C89 C86 C87 N14 0.7(4) . . . . ?
C85 C86 C87 N14 -174.1(5) . . . . ?
C89 C86 C87 C91 -177.0(4) . . . . ?
C85 C86 C87 C91 8.2(9) . . . . ?
C90 N14 C87 C86 -0.5(4) . . . . ?
C90 N14 C87 C91 177.4(4) . . . . ?
C85 N13 C88 O8 176.4(4) . . . . ?
C107 N13 C88 O8 0.4(7) . . . . ?
C85 N13 C88 C89 -1.9(5) . . . . ?
C107 N13 C88 C89 -177.9(4) . . . . ?
C87 C86 C89 C90 -0.7(5) . . . . ?
C85 C86 C89 C90 175.8(4) . . . . ?
C87 C86 C89 C88 -178.4(3) . . . . ?
C85 C86 C89 C88 -1.9(5) . . . . ?
O8 C88 C89 C90 7.8(9) . . . . ?
N13 C88 C89 C90 -174.0(6) . . . . ?
O8 C88 C89 C86 -175.9(4) . . . . ?
N13 C88 C89 C86 2.3(4) . . . . ?
C86 C89 C90 N14 0.4(4) . . . . ?
C88 C89 C90 N14 176.7(5) . . . . ?
C86 C89 C90 C99 -175.2(4) . . . . ?
C88 C89 C90 C99 1.0(9) . . . . ?
C87 N14 C90 C89 0.0(4) . . . . ?
C87 N14 C90 C99 176.2(4) . . . . ?
C98 N15 C91 C92 0.0(5) . . . . ?
C98 N15 C91 C87 178.8(4) . . . . ?
C86 C87 C91 C92 176.3(5) . . . . ?
N14 C87 C91 C92 -1.0(7) . . . . ?
C86 C87 C91 N15 -2.1(6) . . . . ?
N14 C87 C91 N15 -179.5(4) . . . . ?
N15 C91 C92 C93 -0.3(5) . . . . ?
C87 C91 C92 C93 -178.8(4) . . . . ?
C91 C92 C93 C94 -179.3(5) . . . . ?
C91 C92 C93 C98 0.5(5) . . . . ?
C98 C93 C94 C95 -0.8(7) . . . . ?
C92 C93 C94 C95 179.0(5) . . . . ?
C93 C94 C95 C96 0.5(9) . . . . ?
C94 C95 C96 C97 -0.1(9) . . . . ?
C95 C96 C97 C98 -0.1(9) . . . . ?
C91 N15 C98 C97 178.9(5) . . . . ?
C91 N15 C98 C93 0.3(5) . . . . ?
C96 C97 C98 N15 -178.6(5) . . . . ?
C96 C97 C98 C93 -0.2(8) . . . . ?
C94 C93 C98 N15 179.3(4) . . . . ?
C92 C93 C98 N15 -0.5(5) . . . . ?
C94 C93 C98 C97 0.6(7) . . . . ?
C92 C93 C98 C97 -179.2(5) . . . . ?
C106 N16 C99 C100 0.1(5) . . . . ?
C106 N16 C99 C90 175.4(4) . . . . ?
C89 C90 C99 C100 163.4(5) . . . . ?
N14 C90 C99 C100 -11.6(7) . . . . ?
C89 C90 C99 N16 -10.8(7) . . . . ?
N14 C90 C99 N16 174.2(4) . . . . ?
N16 C99 C100 C101 0.8(5) . . . . ?
C90 C99 C100 C101 -174.0(4) . . . . ?
C99 C100 C101 C106 -1.3(5) . . . . ?
C99 C100 C101 C102 178.0(6) . . . . ?
C106 C101 C102 C103 -0.6(8) . . . . ?
C100 C101 C102 C103 -179.8(6) . . . . ?
C101 C102 C103 C104 -0.6(10) . . . . ?
C102 C103 C104 C105 1.4(11) . . . . ?
C103 C104 C105 C106 -1.0(10) . . . . ?
C99 N16 C106 C105 -179.9(5) . . . . ?
C99 N16 C106 C101 -0.9(5) . . . . ?
C104 C105 C106 N16 178.6(5) . . . . ?
C104 C105 C106 C101 -0.2(8) . . . . ?
C102 C101 C106 N16 -178.1(5) . . . . ?
C100 C101 C106 N16 1.3(5) . . . . ?
C102 C101 C106 C105 1.0(8) . . . . ?
C100 C101 C106 C105 -179.6(5) . . . . ?
C88 N13 C107 C108 88.0(5) . . . . ?
C85 N13 C107 C108 -87.6(5) . . . . ?
N13 C107 C108 C109 -170.7(4) . . . . ?
C107 C108 C109 C110 174.5(5) . . . . ?
C108 C109 C110 C111 -174.7(6) . . . . ?
C109 C110 C111 C112 171.5(9) . . . . ?
